data_7241539
loop_
_publ_author_name
'Li, Leilei'
'Cai, Bin'
'Pang, Donghui'
'Du, Xinxin'
'Yin, Xingliang'
'Wang, Huaiwei'
'Yang, Jie'
'Li, Dacheng'
'Dou, Jianmin'

_publ_section_title
;
 Construction of high-nuclear 4p--4f heterometallic {Ln11Ge12}
 cluster-organic frameworks with high-sensitivity luminescence sensing of
 Fe3+ in aqueous solution
;
_journal_name_full CrystEngComm
_journal_paper_doi 10.1039/D0CE01493A
_journal_year 2020
_chemical_formula_sum 'C76 H111 Ge12 N16 O84 Pr11'
_chemical_formula_weight 5013.89
_space_group_crystal_system monoclinic
_space_group_IT_number 9
_space_group_name_Hall 'C -2yc'
_space_group_name_H-M_alt 'C 1 c 1'
_atom_sites_solution_hydrogens geom
_audit_creation_method SHELXL-2018/3
_audit_update_record
;
2020-10-28 deposited with the CCDC.	2020-11-05 downloaded from the CCDC.
;
_cell_angle_alpha 90
_cell_angle_beta 102.745(3)
_cell_angle_gamma 90
_cell_formula_units_Z 4
_cell_length_a 27.515(7)
_cell_length_b 19.112(5)
_cell_length_c 27.087(7)
_cell_measurement_reflns_used 10861
_cell_measurement_temperature 298(2)
_cell_measurement_theta_max 27.797
_cell_measurement_theta_min 2.2665
_cell_volume 13893(6)
_computing_cell_refinement 'Bruker SMART'
_computing_data_collection 'Bruker SMART'
_computing_data_reduction 'Bruker SAINT'
_computing_molecular_graphics 'Bruker SHELXTL'
_computing_publication_material 'Bruker SHELXTL'
_computing_structure_refinement 'SHELXL-2018/3 (Sheldrick, 2018)'
_computing_structure_solution 'Bruker SHELXTL'
_diffrn_ambient_temperature 298(2)
_diffrn_measured_fraction_theta_full 0.996
_diffrn_measured_fraction_theta_max 0.996
_diffrn_measurement_device_type 'CCD area detector'
_diffrn_radiation_type MoK\a
_diffrn_radiation_wavelength 0.71073
_diffrn_reflns_av_R_equivalents 0.0634
_diffrn_reflns_av_unetI/netI 0.0807
_diffrn_reflns_Laue_measured_fraction_full 0.996
_diffrn_reflns_Laue_measured_fraction_max 0.996
_diffrn_reflns_limit_h_max 31
_diffrn_reflns_limit_h_min -32
_diffrn_reflns_limit_k_max 22
_diffrn_reflns_limit_k_min -22
_diffrn_reflns_limit_l_max 32
_diffrn_reflns_limit_l_min -20
_diffrn_reflns_number 35008
_diffrn_reflns_point_group_measured_fraction_full 0.679
_diffrn_reflns_point_group_measured_fraction_max 0.679
_diffrn_reflns_theta_full 25.000
_diffrn_reflns_theta_max 25.000
_diffrn_reflns_theta_min 2.266
_exptl_absorpt_coefficient_mu 6.433
_exptl_absorpt_correction_T_max 0.3912
_exptl_absorpt_correction_T_min 0.3449
_exptl_absorpt_correction_type multi-scan
_exptl_absorpt_process_details sadabs
_exptl_crystal_colour pink
_exptl_crystal_density_diffrn 2.397
_exptl_crystal_description block
_exptl_crystal_F_000 9536
_exptl_crystal_size_max 0.210
_exptl_crystal_size_mid 0.190
_exptl_crystal_size_min 0.180
_refine_diff_density_max 2.003
_refine_diff_density_min -1.777
_refine_diff_density_rms 0.247
_refine_ls_abs_structure_details
;
 Flack x determined using 3215 quotients [(I+)-(I-)]/[(I+)+(I-)]
 (Parsons, Flack and Wagner, Acta Cryst. B69 (2013) 249-259).
;
_refine_ls_abs_structure_Flack 0.039(16)
_refine_ls_extinction_method none
_refine_ls_goodness_of_fit_ref 1.007
_refine_ls_hydrogen_treatment constr
_refine_ls_matrix_type full
_refine_ls_number_parameters 1721
_refine_ls_number_reflns 16622
_refine_ls_number_restraints 4757
_refine_ls_restrained_S_all 0.915
_refine_ls_R_factor_all 0.0715
_refine_ls_R_factor_gt 0.0503
_refine_ls_shift/su_max 0.050
_refine_ls_shift/su_mean 0.001
_refine_ls_structure_factor_coef Fsqd
_refine_ls_weighting_details 'w=1/[\s^2^(Fo^2^)+(0.0800P)^2^+130.5863P] where P=(Fo^2^+2Fc^2^)/3'
_refine_ls_weighting_scheme calc
_refine_ls_wR_factor_gt 0.1263
_refine_ls_wR_factor_ref 0.1416
_reflns_Friedel_coverage 0.363
_reflns_Friedel_fraction_full 0.362
_reflns_Friedel_fraction_max 0.362
_reflns_number_gt 13429
_reflns_number_total 16622
_reflns_threshold_expression 'I > 2\s(I)'
_cod_data_source_file d0ce01493a2.cif
_cod_data_source_block L1
_cod_original_sg_symbol_H-M 'C c'
_cod_database_code 7241539
_shelx_shelxl_version_number 2018/3
_shelx_space_group_comment
;
The symmetry employed for this shelxl refinement is uniquely defined
by the following loop, which should always be used as a source of
symmetry information in preference to the above space-group names.
They are only intended as comments.
;
_shelx_estimated_absorpt_t_min 0.345
_shelx_estimated_absorpt_t_max 0.391

loop_
_space_group_symop_operation_xyz
'x, y, z'
'x, -y, z+1/2'
'x+1/2, y+1/2, z'
'x+1/2, -y+1/2, z+1/2'

loop_
_atom_site_label
_atom_site_type_symbol
_atom_site_fract_x
_atom_site_fract_y
_atom_site_fract_z
_atom_site_U_iso_or_equiv
_atom_site_adp_type
_atom_site_occupancy
_atom_site_site_symmetry_order
_atom_site_calc_flag
_atom_site_refinement_flags_posn
_atom_site_refinement_flags_adp
_atom_site_refinement_flags_occupancy
_atom_site_disorder_assembly
_atom_site_disorder_group
Pr1 Pr 0.57706(5) 0.22208(6) 0.38489(5) 0.0179(3) Uani 1 1 d . . . . .
Pr2 Pr 0.63418(5) 0.40310(6) 0.42682(5) 0.0216(3) Uani 1 1 d . . . . .
Pr3 Pr 0.73902(5) 0.43837(6) 0.54624(5) 0.0257(3) Uani 1 1 d . . . . .
Pr4 Pr 0.78374(5) 0.27149(6) 0.62472(5) 0.0221(3) Uani 1 1 d . . . . .
Pr5 Pr 0.73498(5) 0.08212(6) 0.59568(5) 0.0204(3) Uani 1 1 d . . . . .
Pr6 Pr 0.63034(4) 0.06973(6) 0.47388(5) 0.0167(3) Uani 1 1 d . . . . .
Pr7 Pr 0.80000(5) 0.21282(7) 0.41746(6) 0.0295(3) Uani 1 1 d . . . . .
Pr8 Pr 0.56587(5) 0.28305(7) 0.59979(5) 0.0276(3) Uani 1 1 d . . . . .
Pr9 Pr 0.57835(5) -0.12319(6) 0.43685(5) 0.0241(3) Uani 1 1 d . . . . .
Pr10 Pr 0.57360(6) 0.55810(6) 0.32693(5) 0.0314(3) Uani 1 1 d . . . . .
Pr11 Pr 0.88960(5) 0.30200(7) 0.75235(5) 0.0295(3) Uani 1 1 d . . . . .
Ge1 Ge 0.68393(9) 0.12943(12) 0.36591(9) 0.0199(5) Uani 1 1 d . . . . .
Ge2 Ge 0.69189(9) 0.29690(12) 0.34862(10) 0.0223(6) Uani 1 1 d . . . . .
Ge3 Ge 0.77138(10) 0.38975(13) 0.43000(10) 0.0271(6) Uani 1 1 d . . . . .
Ge4 Ge 0.84351(9) 0.31620(13) 0.52698(10) 0.0260(6) Uani 1 1 d . . . . .
Ge5 Ge 0.83516(9) 0.14840(13) 0.54333(10) 0.0233(6) Uani 1 1 d . . . . .
Ge6 Ge 0.75602(9) 0.05604(11) 0.46351(10) 0.0202(5) Uani 1 1 d . . . . .
Ge7 Ge 0.52543(9) 0.17537(12) 0.49320(9) 0.0186(5) Uani 1 1 d . . . . .
Ge8 Ge 0.52960(9) 0.34325(12) 0.47284(9) 0.0203(5) Uani 1 1 d . . . . .
Ge9 Ge 0.60969(10) 0.43937(12) 0.55312(10) 0.0250(6) Uani 1 1 d . . . . .
Ge10 Ge 0.68047(9) 0.36618(12) 0.64953(9) 0.0223(6) Uani 1 1 d . . . . .
Ge11 Ge 0.67424(9) 0.19777(12) 0.66788(9) 0.0199(5) Uani 1 1 d . . . . .
Ge12 Ge 0.59712(9) 0.10261(11) 0.59082(9) 0.0180(5) Uani 1 1 d . . . . .
O1 O 0.7426(6) 0.1022(8) 0.4045(7) 0.031(2) Uani 1 1 d . U . . .
O2 O 0.7118(7) 0.2069(9) 0.3501(7) 0.037(2) Uani 1 1 d . U . . .
O3 O 0.7526(6) 0.3230(9) 0.3815(7) 0.036(2) Uani 1 1 d . U . . .
O4 O 0.8219(7) 0.3359(9) 0.4598(7) 0.037(2) Uani 1 1 d . U . . .
O5 O 0.8502(6) 0.2268(8) 0.5114(7) 0.035(2) Uani 1 1 d . U . . .
O6 O 0.8117(6) 0.1067(8) 0.4840(7) 0.034(2) Uani 1 1 d . U . . .
O7 O 0.6449(6) 0.1426(8) 0.4081(7) 0.031(2) Uani 1 1 d . U . . .
O8 O 0.6476(6) 0.2989(8) 0.3856(6) 0.030(2) Uani 1 1 d . U . . .
O9 O 0.7212(6) 0.3897(8) 0.4611(7) 0.035(2) Uani 1 1 d . U . . .
O10 O 0.7920(6) 0.3358(8) 0.5524(7) 0.033(2) Uani 1 1 d . U . . .
O11 O 0.7880(6) 0.1719(8) 0.5741(7) 0.033(2) Uani 1 1 d . U . . .
O12 O 0.7168(6) 0.0794(8) 0.5038(7) 0.030(2) Uani 1 1 d . U . . .
O13 O 0.6040(6) 0.1871(8) 0.3079(7) 0.033(2) Uani 1 1 d . U . . .
O14 O 0.5615(7) 0.1678(9) 0.2304(7) 0.043(4) Uani 1 1 d . U . . .
O15 O 0.6794(6) 0.4283(8) 0.3556(7) 0.034(2) Uani 1 1 d . U . . .
O16 O 0.6449(7) 0.5066(8) 0.2985(7) 0.036(2) Uani 1 1 d . U . . .
O17 O 0.8057(7) 0.4697(9) 0.4976(7) 0.040(2) Uani 1 1 d . U . . .
O18 O 0.8410(8) 0.5751(10) 0.5076(8) 0.061(4) Uani 1 1 d . U . . .
O19 O 0.8724(6) 0.2664(8) 0.6098(7) 0.035(2) Uani 1 1 d . U . . .
O20 O 0.9297(6) 0.2923(9) 0.6792(7) 0.041(3) Uani 1 1 d . U . . .
O21 O 0.8092(7) 0.0292(9) 0.5760(7) 0.040(2) Uani 1 1 d . U . . .
O22 O 0.8446(8) -0.0741(11) 0.5864(9) 0.068(4) Uani 1 1 d . U . . .
O23 O 0.6748(6) -0.0059(8) 0.4189(7) 0.034(2) Uani 1 1 d . U . . .
O24 O 0.6568(7) -0.1177(8) 0.4068(7) 0.039(2) Uani 1 1 d . U . . .
O25 O 0.5161(6) 0.2653(8) 0.5057(7) 0.031(2) Uani 1 1 d . U . . .
O26 O 0.5470(6) 0.1591(8) 0.5589(7) 0.029(2) Uani 1 1 d . U . . .
O27 O 0.6133(6) 0.1690(8) 0.6398(7) 0.030(2) Uani 1 1 d . U . . .
O28 O 0.6508(6) 0.2872(8) 0.6633(7) 0.030(2) Uani 1 1 d . U . . .
O29 O 0.6200(6) 0.3962(8) 0.6117(7) 0.034(2) Uani 1 1 d . U . . .
O30 O 0.5532(6) 0.3842(8) 0.5307(7) 0.033(2) Uani 1 1 d . U . . .
O31 O 0.5730(6) 0.1640(8) 0.4615(6) 0.029(2) Uani 1 1 d . U . . .
O32 O 0.6453(6) 0.0999(8) 0.5598(6) 0.029(2) Uani 1 1 d . U . . .
O33 O 0.7172(6) 0.1943(8) 0.6295(6) 0.031(2) Uani 1 1 d . U . . .
O34 O 0.7186(6) 0.3553(8) 0.6062(7) 0.033(2) Uani 1 1 d . U . . .
O35 O 0.6482(6) 0.4151(8) 0.5143(7) 0.032(2) Uani 1 1 d . U . . .
O36 O 0.5738(6) 0.3183(8) 0.4390(7) 0.031(2) Uani 1 1 d . U . . .
O37 O 0.4877(6) 0.2149(8) 0.3888(7) 0.035(2) Uani 1 1 d . U . . .
O38 O 0.4167(6) 0.1750(9) 0.3397(7) 0.041(3) Uani 1 1 d . U . . .
O39 O 0.5520(7) 0.4579(8) 0.4378(7) 0.036(2) Uani 1 1 d . U . . .
O40 O 0.5069(6) 0.5182(8) 0.3710(7) 0.038(2) Uani 1 1 d . U . . .
O41 O 0.6827(7) 0.5012(8) 0.5935(7) 0.040(2) Uani 1 1 d . U . . .
O42 O 0.7016(8) 0.6047(10) 0.6293(8) 0.058(4) Uani 1 1 d . U . . .
O43 O 0.7533(6) 0.3084(8) 0.7030(7) 0.036(2) Uani 1 1 d . U . . .
O44 O 0.8102(7) 0.3438(9) 0.7718(7) 0.041(2) Uani 1 1 d . U . . .
O45 O 0.6923(6) 0.0689(8) 0.6669(7) 0.034(2) Uani 1 1 d . U . . .
O46 O 0.7241(7) -0.0082(9) 0.7265(7) 0.042(4) Uani 1 1 d . U . . .
O47 O 0.5598(6) 0.0296(8) 0.5139(7) 0.031(2) Uani 1 1 d . U . . .
O48 O 0.5374(6) -0.0815(8) 0.5033(7) 0.036(2) Uani 1 1 d . U . . .
O49 O 0.8827(8) 0.2486(12) 0.4062(9) 0.064(3) Uani 1 1 d . U . . .
O50 O 0.9362(10) 0.2865(14) 0.3569(11) 0.089(5) Uani 1 1 d . U . . .
O51 O 0.5374(7) 0.0861(8) 0.3535(7) 0.036(2) Uani 1 1 d . U . . .
O52 O 0.5665(6) 0.0012(8) 0.4084(6) 0.0334(19) Uani 1 1 d . U . . .
O53 O 0.6389(6) -0.0564(8) 0.5026(7) 0.033(2) Uani 1 1 d . U . . .
O54 O 0.7035(7) -0.0452(8) 0.5693(7) 0.039(2) Uani 1 1 d . U . . .
O55 O 0.5743(7) -0.2326(8) 0.3916(7) 0.044(2) Uani 1 1 d . U . . .
O56 O 0.5485(7) -0.3408(9) 0.3710(8) 0.049(3) Uani 1 1 d . U . . .
O57 O 0.5418(6) 0.3185(8) 0.3200(6) 0.031(2) Uani 1 1 d . U . . .
O58 O 0.5730(6) 0.4252(8) 0.3396(7) 0.033(2) Uani 1 1 d . U . . .
O59 O 0.6295(6) 0.5340(8) 0.4080(7) 0.036(2) Uani 1 1 d . U . . .
O60 O 0.7004(7) 0.5395(9) 0.4682(7) 0.043(2) Uani 1 1 d . U . . .
O61 O 0.8397(6) 0.3634(9) 0.6767(7) 0.039(2) Uani 1 1 d . U . . .
O62 O 0.8044(7) 0.4584(9) 0.6331(7) 0.044(2) Uani 1 1 d . U . . .
O63 O 0.8380(6) 0.2110(8) 0.6999(7) 0.036(2) Uani 1 1 d . U . . .
O64 O 0.8011(6) 0.1065(9) 0.6863(7) 0.040(2) Uani 1 1 d . U . . .
O1W O 0.7689(7) 0.5657(8) 0.5649(7) 0.044(4) Uani 1 1 d . U . . .
O2W O 0.7722(8) -0.0295(11) 0.6544(9) 0.063(4) Uani 1 1 d . U . . .
O3W O 0.8478(9) 0.1024(13) 0.3880(10) 0.083(5) Uani 1 1 d . U . . .
O4W O 0.7328(6) 0.2331(7) 0.4699(7) 0.028(3) Uani 1 1 d . U . . .
O5W O 0.4869(8) 0.3597(12) 0.5934(9) 0.068(5) Uani 1 1 d . U . . .
O6W O 0.5484(9) 0.3057(14) 0.6892(11) 0.089(5) Uani 1 1 d . U . . .
O7W O 0.4875(9) 0.2067(13) 0.6243(11) 0.086(5) Uani 1 1 d . U . . .
O8W O 0.6331(6) 0.2623(8) 0.5491(7) 0.028(3) Uani 1 1 d . U . . .
O9W O 0.4834(8) -0.1176(10) 0.4050(8) 0.059(4) Uani 1 1 d . U . . .
O10W O 0.4889(9) 0.5975(13) 0.2804(10) 0.081(5) Uani 1 1 d . U . . .
O11W O 0.5822(8) 0.6343(11) 0.2544(9) 0.065(4) Uani 1 1 d . U . . .
O12W O 0.9782(6) 0.3406(10) 0.7698(7) 0.045(4) Uani 1 1 d . U . . .
O13W O 0.9406(6) 0.1953(9) 0.7734(7) 0.042(4) Uani 1 1 d . U . . .
O14W O 0.8960(13) 0.846(2) 0.5221(17) 0.153(15) Uani 1 1 d . . . . .
O15W O 0.4345(17) 0.556(2) 0.778(2) 0.180(17) Uani 1 1 d . U . . .
O16W O 0.5647(8) 0.2225(11) 0.1368(8) 0.061(4) Uani 1 1 d . U . . .
N2 N 0.5587(8) -0.0934(10) 0.3365(9) 0.040(2) Uani 1 1 d . U . . .
N3 N 0.5387(9) -0.0494(11) 0.2357(9) 0.045(3) Uani 1 1 d . U . . .
N4 N 0.6516(8) -0.1948(11) 0.5043(9) 0.041(2) Uani 1 1 d . U . . .
N5 N 0.7397(9) -0.2545(11) 0.5563(9) 0.046(3) Uani 1 1 d . U . . .
N8 N 0.5397(8) 0.4692(11) 0.2460(8) 0.037(2) Uani 1 1 d . U . . .
N9 N 0.5189(8) 0.3740(12) 0.1682(9) 0.042(3) Uani 1 1 d . U . . .
N10 N 0.6549(8) 0.6454(10) 0.3616(9) 0.039(3) Uani 1 1 d . U . . .
N11 N 0.7432(9) 0.7169(11) 0.3996(9) 0.045(3) Uani 1 1 d . U . . .
N14 N 0.8479(8) 0.1987(11) 0.7995(9) 0.041(2) Uani 1 1 d . U . . .
N15 N 0.8257(8) 0.0702(12) 0.8433(9) 0.044(3) Uani 1 1 d . U . . .
C1 C 0.6646(10) 0.0729(13) 0.3077(10) 0.034(3) Uani 1 1 d . U . . .
H1A H 0.693599 0.047927 0.302221 0.040 Uiso 1 1 calc R U . . .
H1B H 0.640774 0.038459 0.313962 0.040 Uiso 1 1 calc R U . . .
C2 C 0.6417(10) 0.1125(13) 0.2603(10) 0.038(3) Uani 1 1 d . U . . .
H2A H 0.631283 0.079070 0.233040 0.045 Uiso 1 1 calc R U . . .
H2B H 0.667174 0.141936 0.251306 0.045 Uiso 1 1 calc R U . . .
C3 C 0.5958(11) 0.1597(14) 0.2639(11) 0.038(3) Uani 1 1 d . U . . .
C4 C 0.6740(10) 0.3277(12) 0.2791(10) 0.034(3) Uani 1 1 d . U . . .
H4A H 0.692516 0.300370 0.259310 0.041 Uiso 1 1 calc R U . . .
H4B H 0.638827 0.318611 0.265952 0.041 Uiso 1 1 calc R U . . .
C5 C 0.6844(11) 0.4076(12) 0.2719(11) 0.037(3) Uani 1 1 d . U . . .
H5A H 0.719843 0.414979 0.275327 0.045 Uiso 1 1 calc R U . . .
H5B H 0.667427 0.422393 0.238284 0.045 Uiso 1 1 calc R U . . .
C6 C 0.6668(10) 0.4492(13) 0.3099(11) 0.033(2) Uani 1 1 d . U . . .
C7 C 0.7921(10) 0.4700(13) 0.3954(11) 0.039(3) Uani 1 1 d . U . . .
H7A H 0.803712 0.453771 0.366086 0.046 Uiso 1 1 calc R U . . .
H7B H 0.763552 0.500132 0.383478 0.046 Uiso 1 1 calc R U . . .
C8 C 0.8310(11) 0.5099(14) 0.4274(11) 0.047(4) Uani 1 1 d . U . . .
H8A H 0.831592 0.556125 0.412813 0.056 Uiso 1 1 calc R U . . .
H8B H 0.862677 0.487725 0.427058 0.056 Uiso 1 1 calc R U . . .
C9 C 0.8272(10) 0.5182(13) 0.4816(11) 0.041(3) Uani 1 1 d . U . . .
C10 C 0.9073(10) 0.3646(13) 0.5476(10) 0.037(3) Uani 1 1 d . U . . .
H10A H 0.929528 0.349470 0.526463 0.044 Uiso 1 1 calc R U . . .
H10B H 0.902163 0.414610 0.542960 0.044 Uiso 1 1 calc R U . . .
C11 C 0.9312(10) 0.3495(14) 0.6029(11) 0.041(3) Uani 1 1 d . U . . .
H11A H 0.965652 0.337339 0.604307 0.049 Uiso 1 1 calc R U . . .
H11B H 0.931545 0.393336 0.621076 0.049 Uiso 1 1 calc R U . . .
C12 C 0.9118(10) 0.2971(13) 0.6319(11) 0.037(3) Uani 1 1 d . U . . .
C13 C 0.8959(10) 0.1061(13) 0.5779(11) 0.039(3) Uani 1 1 d . U . . .
H13A H 0.922822 0.123143 0.563362 0.047 Uiso 1 1 calc R U . . .
H13B H 0.902717 0.120262 0.613125 0.047 Uiso 1 1 calc R U . . .
C14 C 0.8948(10) 0.0238(13) 0.5751(12) 0.045(4) Uani 1 1 d . U . . .
H14A H 0.901395 0.009501 0.542854 0.054 Uiso 1 1 calc R U . . .
H14B H 0.921532 0.005647 0.601546 0.054 Uiso 1 1 calc R U . . .
C15 C 0.8464(10) -0.0085(14) 0.5808(11) 0.043(3) Uani 1 1 d . U . . .
C16 C 0.7753(10) -0.0381(12) 0.4573(11) 0.036(3) Uani 1 1 d . U . . .
H16A H 0.808411 -0.038488 0.450364 0.043 Uiso 1 1 calc R U . . .
H16B H 0.777297 -0.061421 0.489484 0.043 Uiso 1 1 calc R U . . .
C17 C 0.7414(9) -0.0793(13) 0.4170(11) 0.036(3) Uani 1 1 d . U . . .
H17A H 0.748312 -0.066930 0.384503 0.043 Uiso 1 1 calc R U . . .
H17B H 0.749005 -0.128605 0.422637 0.043 Uiso 1 1 calc R U . . .
C18 C 0.6881(10) -0.0691(13) 0.4142(11) 0.035(2) Uani 1 1 d . U . . .
C31 C 0.6924(10) 0.1710(12) 0.7374(10) 0.033(2) Uani 1 1 d . U . . .
H31A H 0.726541 0.185857 0.750396 0.039 Uiso 1 1 calc R U . . .
H31B H 0.671742 0.197580 0.755421 0.039 Uiso 1 1 calc R U . . .
C32 C 0.6889(10) 0.0969(13) 0.7508(11) 0.036(3) Uani 1 1 d . U . . .
H32A H 0.655186 0.087017 0.754100 0.044 Uiso 1 1 calc R U . . .
H32B H 0.711035 0.088355 0.783480 0.044 Uiso 1 1 calc R U . . .
C33 C 0.7021(10) 0.0482(13) 0.7130(11) 0.034(3) Uani 1 1 d . U . . .
C28 C 0.6993(10) 0.4297(13) 0.7067(10) 0.035(3) Uani 1 1 d . U . . .
H28A H 0.716568 0.469389 0.696148 0.042 Uiso 1 1 calc R U . . .
H28B H 0.669169 0.447346 0.715275 0.042 Uiso 1 1 calc R U . . .
C29 C 0.7318(10) 0.3993(13) 0.7536(11) 0.038(3) Uani 1 1 d . U . . .
H29A H 0.749670 0.436887 0.773889 0.045 Uiso 1 1 calc R U . . .
H29B H 0.710927 0.376612 0.773338 0.045 Uiso 1 1 calc R U . . .
C30 C 0.7677(10) 0.3486(13) 0.7426(11) 0.037(2) Uani 1 1 d . U . . .
C25 C 0.5887(10) 0.5358(12) 0.5519(11) 0.037(3) Uani 1 1 d . U . . .
H25A H 0.593672 0.557842 0.521166 0.045 Uiso 1 1 calc R U . . .
H25B H 0.553415 0.537666 0.551676 0.045 Uiso 1 1 calc R U . . .
C26 C 0.6184(10) 0.5769(14) 0.5987(12) 0.044(4) Uani 1 1 d . U . . .
H26A H 0.613859 0.626699 0.592392 0.052 Uiso 1 1 calc R U . . .
H26B H 0.604969 0.565621 0.628002 0.052 Uiso 1 1 calc R U . . .
C27 C 0.6738(11) 0.5604(13) 0.6106(11) 0.039(3) Uani 1 1 d . U . . .
C22 C 0.4651(9) 0.3789(12) 0.4362(11) 0.034(3) Uani 1 1 d . U . . .
H22A H 0.454185 0.351325 0.405739 0.041 Uiso 1 1 calc R U . . .
H22B H 0.441002 0.372048 0.457116 0.041 Uiso 1 1 calc R U . . .
C23 C 0.4646(10) 0.4530(13) 0.4219(11) 0.041(3) Uani 1 1 d . U . . .
H23A H 0.459974 0.480990 0.450418 0.050 Uiso 1 1 calc R U . . .
H23B H 0.436126 0.461133 0.394245 0.050 Uiso 1 1 calc R U . . .
C24 C 0.5111(10) 0.4779(13) 0.4061(11) 0.036(3) Uani 1 1 d . U . . .
C19 C 0.4642(9) 0.1288(13) 0.4652(10) 0.034(3) Uani 1 1 d . U . . .
H19A H 0.471925 0.085879 0.449427 0.041 Uiso 1 1 calc R U . . .
H19B H 0.448949 0.115567 0.492930 0.041 Uiso 1 1 calc R U . . .
C20 C 0.4281(10) 0.1660(14) 0.4291(11) 0.042(3) Uani 1 1 d . U . . .
H20A H 0.419344 0.208828 0.444341 0.050 Uiso 1 1 calc R U . . .
H20B H 0.398163 0.137874 0.419400 0.050 Uiso 1 1 calc R U . . .
C21 C 0.4476(10) 0.1844(14) 0.3813(11) 0.039(3) Uani 1 1 d . U . . .
C34 C 0.5751(10) 0.0207(12) 0.6172(10) 0.033(3) Uani 1 1 d . U . . .
H34A H 0.604036 -0.008482 0.629873 0.040 Uiso 1 1 calc R U . . .
H34B H 0.561583 0.033774 0.646089 0.040 Uiso 1 1 calc R U . . .
C35 C 0.5361(10) -0.0244(13) 0.5820(10) 0.038(3) Uani 1 1 d . U . . .
H35A H 0.536506 -0.071269 0.595808 0.046 Uiso 1 1 calc R U . . .
H35B H 0.503200 -0.004745 0.580228 0.046 Uiso 1 1 calc R U . . .
C36 C 0.5459(10) -0.0277(12) 0.5309(10) 0.032(3) Uani 1 1 d . U . . .
C39 C 0.5466(10) -0.0253(12) 0.3231(9) 0.040(3) Uani 1 1 d D U . . .
C40 C 0.5378(10) -0.0091(14) 0.2730(10) 0.040(2) Uani 1 1 d . U . . .
H40 H 0.530089 0.037523 0.264852 0.047 Uiso 1 1 calc R U . . .
C41 C 0.5513(11) -0.1138(14) 0.2505(11) 0.046(3) Uani 1 1 d . U . . .
H41 H 0.557749 -0.145331 0.226608 0.056 Uiso 1 1 calc R U . . .
C42 C 0.5554(11) -0.1366(14) 0.2988(11) 0.045(3) Uani 1 1 d . U . . .
H42 H 0.555943 -0.184503 0.305108 0.054 Uiso 1 1 calc R U . . .
C43 C 0.5483(10) 0.0257(12) 0.3649(9) 0.036(2) Uani 1 1 d D U . . .
C44 C 0.6864(10) -0.1579(12) 0.5340(11) 0.040(3) Uani 1 1 d . U . . .
C45 C 0.7299(10) -0.1865(13) 0.5591(11) 0.044(3) Uani 1 1 d . U . . .
H45 H 0.753730 -0.157708 0.578975 0.052 Uiso 1 1 calc R U . . .
C46 C 0.7064(11) -0.2949(14) 0.5308(11) 0.046(3) Uani 1 1 d . U . . .
H46 H 0.711140 -0.343125 0.530566 0.055 Uiso 1 1 calc R U . . .
C47 C 0.6614(11) -0.2634(13) 0.5023(11) 0.044(2) Uani 1 1 d . U . . .
H47 H 0.638109 -0.291819 0.481501 0.053 Uiso 1 1 calc R U . . .
C48 C 0.6763(10) -0.0830(12) 0.5367(10) 0.036(2) Uani 1 1 d . U . . .
C50 C 0.5046(7) -0.3512(7) 0.4541(6) 0.050(3) Uani 1 1 d G U . . .
H50 H 0.498587 -0.389198 0.432144 0.060 Uiso 1 1 calc R U . . .
C49 C 0.5296(7) -0.2929(8) 0.4418(6) 0.048(3) Uani 1 1 d G U . . .
N6 N 0.5386(6) -0.2361(6) 0.4747(7) 0.046(2) Uani 1 1 d G U . . .
C52 C 0.5226(7) -0.2378(7) 0.5199(6) 0.048(3) Uani 1 1 d G U . . .
H52 H 0.528602 -0.199813 0.541848 0.058 Uiso 1 1 calc R U . . .
C51 C 0.4975(7) -0.2961(8) 0.5322(6) 0.053(4) Uani 1 1 d G U . . .
H51 H 0.486811 -0.297246 0.562408 0.063 Uiso 1 1 calc R U . . .
N7 N 0.4886(7) -0.3529(7) 0.4993(7) 0.054(3) Uani 1 1 d G U . . .
C53 C 0.5538(11) -0.2881(13) 0.3966(12) 0.045(3) Uani 1 1 d . U . . .
C54 C 0.5397(9) 0.4012(12) 0.2548(10) 0.033(2) Uani 1 1 d . U . . .
C55 C 0.5301(9) 0.3525(14) 0.2185(10) 0.037(3) Uani 1 1 d . U . . .
H55 H 0.530799 0.305242 0.226722 0.045 Uiso 1 1 calc R U . . .
C56 C 0.5176(10) 0.4346(13) 0.1587(11) 0.040(3) Uani 1 1 d . U . . .
H56 H 0.508996 0.447946 0.124877 0.048 Uiso 1 1 calc R U . . .
C57 C 0.5286(10) 0.4888(14) 0.1965(10) 0.040(3) Uani 1 1 d . U . . .
H57 H 0.528118 0.535766 0.187391 0.048 Uiso 1 1 calc R U . . .
C58 C 0.5525(9) 0.3805(12) 0.3094(10) 0.033(2) Uani 1 1 d . U . . .
C59 C 0.6872(10) 0.6241(11) 0.4028(10) 0.040(3) Uani 1 1 d D U . . .
C60 C 0.7286(11) 0.6578(13) 0.4208(11) 0.043(3) Uani 1 1 d . U . . .
H60 H 0.749532 0.640567 0.450048 0.052 Uiso 1 1 calc R U . . .
C61 C 0.7088(11) 0.7419(14) 0.3631(11) 0.043(3) Uani 1 1 d . U . . .
H61 H 0.713329 0.786484 0.351154 0.051 Uiso 1 1 calc R U . . .
C62 C 0.6657(11) 0.7061(13) 0.3407(11) 0.044(3) Uani 1 1 d . U . . .
H62 H 0.644433 0.723637 0.311833 0.052 Uiso 1 1 calc R U . . .
C63 C 0.6694(10) 0.5620(11) 0.4269(10) 0.038(2) Uani 1 1 d D U . . .
C65 C 0.8362(6) 0.5430(8) 0.7172(6) 0.054(3) Uani 1 1 d G U . . .
H65 H 0.811535 0.562348 0.691759 0.065 Uiso 1 1 calc R U . . .
N13 N 0.8593(7) 0.5837(6) 0.7582(7) 0.061(3) Uani 1 1 d G U . . .
C66 C 0.8961(7) 0.5548(8) 0.7962(6) 0.060(4) Uani 1 1 d G U . . .
H66 H 0.911568 0.581965 0.823692 0.072 Uiso 1 1 calc R U . . .
C67 C 0.9098(6) 0.4852(8) 0.7932(6) 0.054(3) Uani 1 1 d G U . . .
H67 H 0.934494 0.465817 0.818630 0.064 Uiso 1 1 calc R U . . .
N12 N 0.8868(6) 0.4445(6) 0.7522(7) 0.048(3) Uani 1 1 d G U . . .
C64 C 0.8499(7) 0.4734(8) 0.7142(6) 0.048(3) Uani 1 1 d G U . . .
C68 C 0.8306(11) 0.4314(14) 0.6711(12) 0.044(2) Uani 1 1 d . U . . .
C69 C 0.8307(10) 0.1432(14) 0.7701(8) 0.040(3) Uani 1 1 d D U . . .
C70 C 0.8192(10) 0.0783(14) 0.7923(11) 0.041(3) Uani 1 1 d . U . . .
H70 H 0.806964 0.040936 0.771179 0.049 Uiso 1 1 calc R U . . .
C72 C 0.8492(10) 0.1931(15) 0.8480(11) 0.044(3) Uani 1 1 d . U . . .
H72 H 0.855594 0.232299 0.868783 0.053 Uiso 1 1 calc R U . . .
C71 C 0.8413(10) 0.1299(14) 0.8679(11) 0.044(3) Uani 1 1 d . U . . .
H71 H 0.847460 0.127736 0.903059 0.053 Uiso 1 1 calc R U . . .
C73 C 0.8223(9) 0.1525(13) 0.7148(8) 0.036(2) Uani 1 1 d D U . . .
C38 C 0.8916(15) 0.264(2) 0.3606(15) 0.078(4) Uani 1 1 d . U . . .
C37 C 0.8721(7) 0.2471(13) 0.2690(9) 0.080(4) Uani 1 1 d G U . . .
H37 H 0.902990 0.264288 0.266230 0.096 Uiso 1 1 calc R U . . .
N16 N 0.8367(9) 0.2295(12) 0.2257(7) 0.086(4) Uani 1 1 d G U . . .
C74 C 0.7905(8) 0.2037(13) 0.2298(7) 0.084(4) Uani 1 1 d G U . . .
H74 H 0.766875 0.191978 0.200831 0.101 Uiso 1 1 calc R U . . .
C75 C 0.7797(6) 0.1956(12) 0.2772(9) 0.077(3) Uani 1 1 d G U . . .
H75 H 0.748815 0.178357 0.279992 0.093 Uiso 1 1 calc R U . . .
N1 N 0.8151(8) 0.2132(12) 0.3205(7) 0.071(3) Uani 1 1 d G U . . .
C76 C 0.8613(7) 0.2389(13) 0.3164(7) 0.076(3) Uani 1 1 d G U . . .

loop_
_atom_site_aniso_label
_atom_site_aniso_U_11
_atom_site_aniso_U_22
_atom_site_aniso_U_33
_atom_site_aniso_U_23
_atom_site_aniso_U_13
_atom_site_aniso_U_12
Pr1 0.0212(7) 0.0169(6) 0.0154(7) 0.0011(5) 0.0037(5) -0.0005(5)
Pr2 0.0270(7) 0.0207(6) 0.0156(7) 0.0008(5) 0.0014(6) -0.0032(5)
Pr3 0.0311(8) 0.0219(6) 0.0216(8) -0.0010(6) 0.0005(6) -0.0037(6)
Pr4 0.0226(7) 0.0225(6) 0.0189(7) -0.0023(5) -0.0005(6) -0.0035(5)
Pr5 0.0197(7) 0.0220(6) 0.0188(7) -0.0019(5) 0.0028(5) -0.0017(5)
Pr6 0.0182(6) 0.0158(6) 0.0154(7) -0.0007(5) 0.0020(5) -0.0009(5)
Pr7 0.0261(8) 0.0371(8) 0.0253(8) 0.0009(6) 0.0059(6) -0.0049(6)
Pr8 0.0307(8) 0.0297(7) 0.0228(8) -0.0043(6) 0.0066(6) 0.0060(6)
Pr9 0.0289(7) 0.0170(6) 0.0249(7) -0.0024(5) 0.0031(6) -0.0032(5)
Pr10 0.0500(9) 0.0185(6) 0.0251(8) 0.0005(6) 0.0068(7) -0.0052(6)
Pr11 0.0250(7) 0.0352(7) 0.0229(7) -0.0045(6) -0.0062(6) -0.0003(6)
Ge1 0.0234(13) 0.0203(11) 0.0170(13) -0.0025(10) 0.0063(11) -0.0004(10)
Ge2 0.0241(14) 0.0245(12) 0.0184(14) 0.0021(11) 0.0046(11) -0.0035(10)
Ge3 0.0288(15) 0.0285(13) 0.0238(15) 0.0043(11) 0.0055(12) -0.0092(11)
Ge4 0.0193(13) 0.0306(13) 0.0266(15) -0.0008(12) 0.0020(11) -0.0074(11)
Ge5 0.0168(13) 0.0292(13) 0.0225(14) -0.0009(11) 0.0015(11) -0.0006(10)
Ge6 0.0201(13) 0.0201(12) 0.0207(14) -0.0025(10) 0.0050(11) 0.0006(10)
Ge7 0.0176(12) 0.0211(11) 0.0171(13) 0.0020(10) 0.0039(10) 0.0001(9)
Ge8 0.0215(13) 0.0216(12) 0.0170(13) 0.0004(10) 0.0025(11) 0.0034(10)
Ge9 0.0337(16) 0.0188(12) 0.0205(14) -0.0024(10) 0.0017(12) 0.0036(11)
Ge10 0.0296(15) 0.0202(12) 0.0154(13) -0.0037(10) 0.0009(11) 0.0008(10)
Ge11 0.0232(13) 0.0210(11) 0.0143(13) -0.0005(10) 0.0014(11) 0.0007(10)
Ge12 0.0201(13) 0.0188(11) 0.0150(13) -0.0006(10) 0.0033(10) -0.0019(10)
O1 0.033(4) 0.031(4) 0.030(4) -0.001(4) 0.011(4) -0.002(4)
O2 0.042(4) 0.041(4) 0.032(4) -0.001(4) 0.012(4) -0.007(4)
O3 0.038(4) 0.039(4) 0.033(4) -0.001(4) 0.011(4) -0.007(4)
O4 0.036(4) 0.038(4) 0.035(4) -0.002(4) 0.005(4) -0.009(4)
O5 0.032(4) 0.038(4) 0.033(4) -0.005(4) 0.005(4) -0.006(4)
O6 0.032(4) 0.032(4) 0.039(4) -0.003(4) 0.007(4) -0.001(4)
O7 0.039(4) 0.030(4) 0.025(4) 0.001(4) 0.012(4) 0.001(4)
O8 0.036(4) 0.028(4) 0.028(4) 0.000(3) 0.009(3) -0.004(3)
O9 0.037(4) 0.033(4) 0.032(4) -0.002(4) 0.006(4) -0.007(3)
O10 0.032(4) 0.032(4) 0.033(4) -0.003(3) 0.003(3) -0.006(3)
O11 0.031(4) 0.033(4) 0.034(4) -0.006(4) 0.003(4) -0.005(4)
O12 0.032(4) 0.030(4) 0.030(4) -0.002(3) 0.010(3) -0.002(3)
O13 0.042(4) 0.032(4) 0.025(4) -0.001(4) 0.010(4) -0.004(4)
O14 0.045(7) 0.047(7) 0.031(7) 0.003(7) -0.001(7) 0.001(7)
O15 0.041(4) 0.031(4) 0.031(4) 0.002(3) 0.009(4) -0.005(3)
O16 0.044(4) 0.032(4) 0.033(4) 0.002(4) 0.009(4) -0.008(3)
O17 0.044(4) 0.035(4) 0.039(4) 0.000(4) 0.005(4) -0.012(4)
O18 0.070(8) 0.059(8) 0.051(8) -0.004(7) 0.008(8) -0.032(7)
O19 0.031(4) 0.038(4) 0.033(4) -0.003(4) 0.001(4) -0.007(4)
O20 0.036(5) 0.043(5) 0.038(5) -0.004(4) -0.003(4) -0.006(4)
O21 0.038(4) 0.035(4) 0.046(4) -0.003(4) 0.006(4) 0.001(4)
O22 0.068(8) 0.055(8) 0.075(9) 0.010(8) 0.005(8) 0.004(7)
O23 0.040(4) 0.029(4) 0.032(4) -0.004(4) 0.008(4) -0.001(4)
O24 0.045(4) 0.032(3) 0.039(4) -0.003(3) 0.007(3) -0.005(3)
O25 0.033(4) 0.032(4) 0.029(4) 0.002(4) 0.010(4) 0.001(4)
O26 0.032(4) 0.028(4) 0.028(4) -0.001(4) 0.006(4) 0.002(4)
O27 0.031(4) 0.031(4) 0.028(4) -0.003(4) 0.006(4) 0.002(4)
O28 0.034(4) 0.027(4) 0.029(4) -0.001(4) 0.004(4) 0.001(4)
O29 0.038(4) 0.028(4) 0.033(4) -0.004(4) 0.001(4) 0.000(4)
O30 0.036(4) 0.031(4) 0.033(4) 0.001(4) 0.008(4) 0.001(4)
O31 0.035(4) 0.026(4) 0.027(4) 0.000(3) 0.007(3) -0.001(3)
O32 0.032(4) 0.030(4) 0.026(4) -0.003(3) 0.009(3) 0.000(3)
O33 0.032(4) 0.031(4) 0.029(4) -0.002(3) 0.004(4) 0.001(3)
O34 0.036(4) 0.031(4) 0.030(4) -0.004(3) 0.003(4) 0.004(3)
O35 0.037(4) 0.028(4) 0.030(4) -0.002(3) 0.004(4) 0.001(3)
O36 0.036(4) 0.028(4) 0.030(4) 0.002(3) 0.008(3) -0.001(3)
O37 0.035(4) 0.035(4) 0.032(4) 0.003(4) 0.003(4) -0.004(4)
O38 0.038(5) 0.050(5) 0.031(5) 0.005(5) -0.001(5) -0.012(5)
O39 0.039(4) 0.030(4) 0.037(4) 0.000(4) 0.005(4) 0.001(4)
O40 0.039(5) 0.034(4) 0.039(5) 0.010(4) 0.007(4) -0.003(4)
O41 0.045(4) 0.031(4) 0.039(4) -0.008(4) -0.001(4) 0.001(4)
O42 0.072(9) 0.039(8) 0.054(9) -0.014(8) -0.002(8) -0.003(8)
O43 0.038(4) 0.036(4) 0.030(4) -0.004(4) 0.002(4) 0.002(4)
O44 0.041(4) 0.041(4) 0.035(4) -0.003(4) -0.004(4) 0.002(4)
O45 0.036(4) 0.034(4) 0.030(4) 0.003(4) 0.004(4) -0.002(4)
O46 0.052(7) 0.031(7) 0.042(8) 0.012(6) 0.008(7) -0.005(6)
O47 0.035(4) 0.028(4) 0.029(4) 0.000(4) 0.006(4) -0.002(4)
O48 0.043(4) 0.029(4) 0.037(4) -0.002(4) 0.011(4) -0.010(4)
O49 0.059(5) 0.080(5) 0.053(5) -0.006(5) 0.013(5) -0.015(5)
O50 0.078(10) 0.116(10) 0.074(10) -0.003(10) 0.018(9) -0.020(9)
O51 0.043(4) 0.033(4) 0.029(4) 0.000(4) 0.003(4) -0.002(4)
O52 0.042(4) 0.029(3) 0.029(4) 0.001(3) 0.007(3) -0.003(3)
O53 0.039(4) 0.029(3) 0.033(4) -0.001(3) 0.008(3) -0.002(3)
O54 0.043(4) 0.034(4) 0.038(4) -0.004(4) 0.007(4) -0.004(4)
O55 0.056(4) 0.032(4) 0.044(4) -0.007(4) 0.012(4) -0.009(4)
O56 0.060(6) 0.036(5) 0.054(6) -0.013(5) 0.022(5) -0.013(5)
O57 0.035(4) 0.030(4) 0.027(4) 0.004(4) 0.005(4) -0.005(4)
O58 0.039(4) 0.029(3) 0.031(4) 0.003(3) 0.007(3) -0.003(3)
O59 0.044(4) 0.031(3) 0.033(4) 0.001(3) 0.007(3) -0.006(3)
O60 0.050(4) 0.038(4) 0.038(4) 0.003(4) 0.003(4) -0.006(4)
O61 0.038(4) 0.038(4) 0.036(4) -0.006(3) -0.002(3) -0.004(3)
O62 0.047(4) 0.036(4) 0.042(4) -0.004(4) -0.006(4) -0.001(4)
O63 0.034(4) 0.037(3) 0.033(4) -0.001(3) 0.000(3) 0.000(3)
O64 0.040(4) 0.039(4) 0.036(4) 0.002(4) 0.002(4) -0.001(4)
O1W 0.060(7) 0.021(6) 0.042(7) 0.001(6) -0.004(7) -0.008(6)
O2W 0.068(8) 0.057(7) 0.056(8) -0.001(7) 0.000(7) -0.007(7)
O3W 0.078(8) 0.098(9) 0.078(9) 0.004(8) 0.027(8) -0.004(8)
O4W 0.036(6) 0.019(5) 0.029(6) 0.002(5) 0.007(5) -0.003(5)
O5W 0.061(9) 0.083(9) 0.060(9) 0.011(8) 0.014(8) 0.021(8)
O6W 0.072(9) 0.106(10) 0.081(10) 0.014(9) 0.002(9) 0.023(9)
O7W 0.081(10) 0.091(10) 0.079(10) -0.005(9) 0.004(9) 0.014(9)
O8W 0.029(6) 0.023(5) 0.029(6) -0.003(5) 0.001(5) 0.003(5)
O9W 0.065(8) 0.059(7) 0.050(8) -0.002(7) 0.003(7) -0.006(7)
O10W 0.080(10) 0.091(10) 0.066(10) 0.018(10) 0.003(9) 0.016(9)
O11W 0.077(9) 0.063(8) 0.051(8) 0.006(8) 0.006(8) -0.025(8)
O12W 0.035(8) 0.060(9) 0.040(9) -0.019(8) 0.007(7) -0.007(7)
O13W 0.035(7) 0.047(7) 0.041(8) -0.006(7) 0.001(7) 0.004(6)
O14W 0.11(3) 0.16(3) 0.20(4) 0.01(3) 0.05(3) 0.04(2)
O15W 0.14(2) 0.20(2) 0.22(3) 0.00(2) 0.09(2) 0.000(19)
O16W 0.067(7) 0.068(6) 0.044(6) 0.002(6) 0.002(6) -0.006(6)
N2 0.052(4) 0.033(4) 0.034(4) -0.004(4) 0.008(4) -0.004(4)
N3 0.060(6) 0.038(5) 0.036(5) 0.000(5) 0.008(5) -0.002(5)
N4 0.049(4) 0.032(4) 0.042(4) -0.001(4) 0.008(4) -0.003(4)
N5 0.053(5) 0.035(5) 0.046(6) 0.003(5) 0.002(5) -0.002(5)
N8 0.041(4) 0.036(4) 0.032(4) 0.004(4) 0.006(4) -0.007(4)
N9 0.046(5) 0.045(5) 0.033(5) 0.002(5) 0.003(5) -0.006(5)
N10 0.050(5) 0.034(5) 0.032(5) 0.001(4) 0.009(4) -0.010(4)
N11 0.055(6) 0.038(5) 0.040(6) 0.001(5) 0.006(5) -0.008(5)
N14 0.038(4) 0.045(4) 0.035(4) 0.002(4) 0.002(4) -0.004(4)
N15 0.042(6) 0.050(5) 0.037(6) 0.007(5) 0.000(5) -0.005(5)
C1 0.041(5) 0.034(5) 0.027(5) -0.003(4) 0.009(4) -0.002(4)
C2 0.046(6) 0.039(6) 0.028(6) -0.004(5) 0.008(5) 0.001(5)
C3 0.046(5) 0.040(5) 0.028(5) -0.001(5) 0.008(5) -0.002(5)
C4 0.040(4) 0.033(4) 0.031(4) 0.003(4) 0.010(4) -0.005(4)
C5 0.045(6) 0.033(6) 0.033(6) 0.004(5) 0.009(5) -0.003(5)
C6 0.039(4) 0.031(4) 0.031(4) 0.002(4) 0.008(4) -0.005(4)
C7 0.043(5) 0.035(4) 0.036(5) 0.000(4) 0.007(4) -0.012(4)
C8 0.051(6) 0.043(6) 0.044(6) -0.003(6) 0.006(6) -0.015(6)
C9 0.047(5) 0.035(5) 0.040(5) 0.000(5) 0.008(5) -0.013(5)
C10 0.035(5) 0.038(5) 0.035(5) 0.000(5) 0.001(5) -0.009(4)
C11 0.037(5) 0.043(5) 0.038(5) -0.003(5) 0.000(5) -0.011(5)
C12 0.035(5) 0.039(4) 0.034(5) -0.003(4) -0.002(4) -0.007(4)
C13 0.036(5) 0.038(5) 0.042(5) -0.002(5) 0.003(5) -0.003(5)
C14 0.042(6) 0.041(6) 0.051(7) 0.001(6) 0.008(6) 0.001(6)
C15 0.040(6) 0.038(6) 0.050(6) 0.003(6) 0.009(6) 0.003(5)
C16 0.038(4) 0.031(4) 0.039(5) -0.002(4) 0.008(4) 0.001(4)
C17 0.038(6) 0.031(5) 0.039(6) -0.003(5) 0.009(5) -0.001(5)
C18 0.040(4) 0.030(4) 0.034(4) -0.002(4) 0.008(4) -0.002(4)
C31 0.036(4) 0.033(4) 0.029(4) 0.002(4) 0.006(4) 0.000(4)
C32 0.040(6) 0.036(6) 0.031(6) 0.004(5) 0.005(5) -0.004(5)
C33 0.037(5) 0.035(5) 0.030(5) 0.005(5) 0.007(5) -0.001(5)
C28 0.038(4) 0.032(4) 0.032(5) -0.005(4) 0.001(4) 0.003(4)
C29 0.038(6) 0.037(6) 0.033(6) -0.003(5) -0.002(5) 0.004(5)
C30 0.038(4) 0.037(4) 0.033(4) -0.004(4) 0.000(4) 0.000(4)
C25 0.044(5) 0.029(5) 0.037(5) -0.008(5) 0.002(5) 0.002(5)
C26 0.048(6) 0.035(6) 0.043(6) -0.011(6) 0.001(6) 0.000(6)
C27 0.047(5) 0.031(5) 0.037(5) -0.010(5) 0.001(5) 0.001(5)
C22 0.035(5) 0.032(5) 0.035(5) 0.003(5) 0.007(5) 0.000(4)
C23 0.042(6) 0.036(6) 0.043(6) 0.008(6) 0.003(6) -0.002(5)
C24 0.037(4) 0.031(4) 0.037(5) 0.004(4) 0.007(4) -0.003(4)
C19 0.034(5) 0.036(5) 0.031(5) 0.004(5) 0.004(5) -0.006(5)
C20 0.039(6) 0.048(6) 0.036(6) 0.003(6) 0.003(6) -0.008(6)
C21 0.039(5) 0.042(5) 0.031(5) 0.004(5) 0.001(5) -0.008(5)
C34 0.037(5) 0.030(5) 0.032(5) 0.002(4) 0.005(5) -0.005(4)
C35 0.045(6) 0.033(6) 0.034(6) -0.001(5) 0.005(6) -0.009(5)
C36 0.037(4) 0.029(4) 0.032(5) -0.002(4) 0.009(4) -0.003(4)
C39 0.050(5) 0.034(4) 0.033(5) -0.003(4) 0.006(4) -0.005(4)
C40 0.051(4) 0.035(4) 0.032(4) -0.003(4) 0.008(4) -0.002(4)
C41 0.062(6) 0.040(6) 0.035(6) 0.001(6) 0.007(6) -0.001(6)
C42 0.059(5) 0.038(5) 0.038(5) -0.002(5) 0.009(5) -0.002(5)
C43 0.047(4) 0.031(4) 0.030(4) -0.001(4) 0.007(4) -0.004(4)
C44 0.046(4) 0.032(4) 0.040(5) 0.000(4) 0.006(4) -0.002(4)
C45 0.050(5) 0.034(5) 0.044(5) 0.000(5) 0.003(5) -0.002(5)
C46 0.054(6) 0.032(6) 0.047(6) 0.002(6) 0.003(6) -0.002(6)
C47 0.053(4) 0.033(4) 0.045(4) -0.004(4) 0.008(4) -0.005(4)
C48 0.041(4) 0.030(4) 0.036(4) -0.004(4) 0.009(4) -0.003(3)
C50 0.064(6) 0.037(5) 0.052(6) -0.008(5) 0.021(5) -0.012(5)
C49 0.060(5) 0.035(5) 0.050(5) -0.008(5) 0.018(5) -0.010(5)
N6 0.058(5) 0.036(4) 0.047(5) -0.007(4) 0.019(4) -0.009(4)
C52 0.060(5) 0.038(5) 0.050(5) -0.006(5) 0.020(5) -0.009(5)
C51 0.066(6) 0.044(6) 0.053(7) -0.010(6) 0.023(6) -0.011(6)
N7 0.068(6) 0.043(6) 0.056(6) -0.009(6) 0.022(6) -0.013(6)
C53 0.058(6) 0.034(5) 0.048(6) -0.009(5) 0.019(5) -0.010(5)
C54 0.036(4) 0.033(4) 0.030(4) 0.003(4) 0.009(4) -0.008(4)
C55 0.041(5) 0.040(5) 0.031(5) 0.002(4) 0.008(4) -0.005(4)
C56 0.041(6) 0.044(6) 0.032(6) 0.004(6) 0.004(6) -0.008(6)
C57 0.044(5) 0.042(5) 0.033(5) 0.005(5) 0.006(5) -0.008(5)
C58 0.037(4) 0.031(4) 0.030(4) 0.003(3) 0.007(3) -0.005(3)
C59 0.049(5) 0.035(5) 0.036(5) 0.001(5) 0.007(5) -0.009(4)
C60 0.053(5) 0.037(5) 0.038(5) 0.001(5) 0.006(5) -0.010(5)
C61 0.054(6) 0.037(6) 0.037(6) 0.003(6) 0.009(6) -0.011(6)
C62 0.056(6) 0.036(5) 0.037(6) 0.002(5) 0.007(5) -0.009(5)
C63 0.047(4) 0.033(4) 0.034(4) 0.000(4) 0.007(4) -0.005(4)
C65 0.058(5) 0.048(5) 0.047(5) -0.008(5) -0.010(5) 0.000(5)
N13 0.066(6) 0.053(6) 0.053(6) -0.008(6) -0.012(6) 0.003(5)
C66 0.064(6) 0.052(6) 0.052(6) -0.006(6) -0.014(6) -0.001(6)
C67 0.055(5) 0.048(5) 0.046(5) -0.007(5) -0.011(5) 0.000(5)
N12 0.051(5) 0.043(4) 0.042(5) -0.008(4) -0.009(4) 0.000(4)
C64 0.051(5) 0.043(5) 0.042(5) -0.006(4) -0.007(4) 0.001(4)
C68 0.045(4) 0.042(4) 0.039(4) -0.006(4) -0.005(4) 0.000(4)
C69 0.037(5) 0.043(5) 0.035(5) 0.002(4) 0.002(4) 0.000(4)
C70 0.039(4) 0.045(4) 0.035(5) 0.003(4) 0.000(4) -0.002(4)
C72 0.041(5) 0.049(5) 0.036(5) 0.000(5) -0.002(5) -0.002(5)
C71 0.040(6) 0.052(6) 0.036(6) 0.003(6) -0.002(6) -0.004(6)
C73 0.035(4) 0.040(4) 0.033(4) 0.003(4) 0.002(4) -0.001(4)
C38 0.074(6) 0.094(6) 0.063(6) -0.006(6) 0.011(6) -0.019(6)
C37 0.077(6) 0.097(6) 0.063(6) -0.007(6) 0.010(6) -0.018(6)
N16 0.083(7) 0.102(7) 0.069(7) -0.004(7) 0.008(6) -0.021(6)
C74 0.081(7) 0.103(7) 0.066(7) -0.008(7) 0.011(7) -0.017(7)
C75 0.075(6) 0.094(6) 0.062(6) -0.006(6) 0.011(6) -0.017(6)
N1 0.068(5) 0.086(5) 0.059(5) -0.004(5) 0.011(5) -0.015(5)
C76 0.073(6) 0.095(6) 0.061(6) -0.003(6) 0.014(6) -0.019(6)

loop_
_atom_type_symbol
_atom_type_description
_atom_type_scat_dispersion_real
_atom_type_scat_dispersion_imag
_atom_type_scat_source
C C 0.0033 0.0016 'International Tables Vol C Tables 4.2.6.8 and 6.1.1.4'
H H 0.0000 0.0000 'International Tables Vol C Tables 4.2.6.8 and 6.1.1.4'
N N 0.0061 0.0033 'International Tables Vol C Tables 4.2.6.8 and 6.1.1.4'
O O 0.0106 0.0060 'International Tables Vol C Tables 4.2.6.8 and 6.1.1.4'
Pr Pr -0.2180 2.8214 'International Tables Vol C Tables 4.2.6.8 and 6.1.1.4'
Ge Ge 0.1547 1.8001 'International Tables Vol C Tables 4.2.6.8 and 6.1.1.4'

loop_
_geom_angle_atom_site_label_1
_geom_angle_atom_site_label_2
_geom_angle_atom_site_label_3
_geom_angle
_geom_angle_site_symmetry_1
_geom_angle_site_symmetry_3
_geom_angle_publ_flag
O36 Pr1 O31 78.8(5) . . ?
O36 Pr1 O7 117.8(6) . . ?
O31 Pr1 O7 69.9(5) . . ?
O36 Pr1 O8 70.5(6) . . ?
O31 Pr1 O8 117.8(6) . . ?
O7 Pr1 O8 78.8(5) . . ?
O36 Pr1 O13 143.0(5) . . ?
O31 Pr1 O13 134.0(5) . . ?
O7 Pr1 O13 71.6(6) . . ?
O8 Pr1 O13 77.4(5) . . ?
O36 Pr1 O37 81.0(6) . . ?
O31 Pr1 O37 72.6(6) . . ?
O7 Pr1 O37 132.7(5) . . ?
O8 Pr1 O37 145.9(5) . . ?
O13 Pr1 O37 120.5(6) . . ?
O36 Pr1 O57 78.9(5) . . ?
O31 Pr1 O57 147.6(5) . . ?
O7 Pr1 O57 142.2(5) . . ?
O8 Pr1 O57 75.8(5) . . ?
O13 Pr1 O57 75.8(5) . . ?
O37 Pr1 O57 80.9(5) . . ?
O36 Pr1 O51 145.3(5) . . ?
O31 Pr1 O51 75.4(5) . . ?
O7 Pr1 O51 74.0(5) . . ?
O8 Pr1 O51 143.0(5) . . ?
O13 Pr1 O51 70.6(5) . . ?
O37 Pr1 O51 69.4(5) . . ?
O57 Pr1 O51 112.5(5) . . ?
O36 Pr1 Pr6 105.1(4) . . ?
O31 Pr1 Pr6 35.6(4) . . ?
O7 Pr1 Pr6 35.4(4) . . ?
O8 Pr1 Pr6 105.0(4) . . ?
O13 Pr1 Pr6 100.4(4) . . ?
O37 Pr1 Pr6 100.1(4) . . ?
O57 Pr1 Pr6 176.0(4) . . ?
O51 Pr1 Pr6 64.5(4) . . ?
O36 Pr1 Pr2 36.0(4) . . ?
O31 Pr1 Pr2 104.8(4) . . ?
O7 Pr1 Pr2 104.4(4) . . ?
O8 Pr1 Pr2 35.4(4) . . ?
O13 Pr1 Pr2 108.3(4) . . ?
O37 Pr1 Pr2 112.2(4) . . ?
O57 Pr1 Pr2 68.2(4) . . ?
O51 Pr1 Pr2 178.3(4) . . ?
Pr6 Pr1 Pr2 114.72(4) . . ?
O35 Pr2 O8 123.9(6) . . ?
O35 Pr2 O9 71.7(6) . . ?
O8 Pr2 O9 81.1(6) . . ?
O35 Pr2 O36 83.7(6) . . ?
O8 Pr2 O36 71.3(6) . . ?
O9 Pr2 O36 122.8(6) . . ?
O35 Pr2 O59 95.6(5) . . ?
O8 Pr2 O59 137.9(6) . . ?
O9 Pr2 O59 100.7(5) . . ?
O36 Pr2 O59 133.3(5) . . ?
O35 Pr2 O15 138.5(6) . . ?
O8 Pr2 O15 69.4(5) . . ?
O9 Pr2 O15 72.6(6) . . ?
O36 Pr2 O15 134.3(6) . . ?
O59 Pr2 O15 71.1(5) . . ?
O35 Pr2 O39 78.1(6) . . ?
O8 Pr2 O39 129.4(6) . . ?
O9 Pr2 O39 146.4(6) . . ?
O36 Pr2 O39 66.7(5) . . ?
O59 Pr2 O39 67.5(5) . . ?
O15 Pr2 O39 126.7(6) . . ?
O35 Pr2 O58 146.5(6) . . ?
O8 Pr2 O58 81.1(5) . . ?
O9 Pr2 O58 139.5(6) . . ?
O36 Pr2 O58 84.6(5) . . ?
O59 Pr2 O58 70.6(5) . . ?
O15 Pr2 O58 67.2(5) . . ?
O39 Pr2 O58 68.4(6) . . ?
O35 Pr2 Pr1 110.7(4) . . ?
O8 Pr2 Pr1 36.7(4) . . ?
O9 Pr2 Pr1 109.1(4) . . ?
O36 Pr2 Pr1 35.5(4) . . ?
O59 Pr2 Pr1 145.1(4) . . ?
O15 Pr2 Pr1 100.4(4) . . ?
O39 Pr2 Pr1 95.1(4) . . ?
O58 Pr2 Pr1 74.9(3) . . ?
O35 Pr2 Pr3 37.8(4) . . ?
O8 Pr2 Pr3 112.1(4) . . ?
O9 Pr2 Pr3 36.6(4) . . ?
O36 Pr2 Pr3 114.3(4) . . ?
O59 Pr2 Pr3 89.5(4) . . ?
O15 Pr2 Pr3 101.5(4) . . ?
O39 Pr2 Pr3 110.1(4) . . ?
O58 Pr2 Pr3 159.2(3) . . ?
Pr1 Pr2 Pr3 125.34(4) . . ?
O35 Pr2 Pr10 123.5(4) . . ?
O8 Pr2 Pr10 112.4(4) . . ?
O9 Pr2 Pr10 124.1(4) . . ?
O36 Pr2 Pr10 112.7(4) . . ?
O59 Pr2 Pr10 33.5(4) . . ?
O15 Pr2 Pr10 64.1(4) . . ?
O39 Pr2 Pr10 62.8(4) . . ?
O58 Pr2 Pr10 37.1(3) . . ?
Pr1 Pr2 Pr10 111.85(4) . . ?
Pr3 Pr2 Pr10 122.78(4) . . ?
O10 Pr3 O34 69.5(6) . . ?
O10 Pr3 O9 75.5(6) . . ?
O34 Pr3 O9 110.9(6) . . ?
O10 Pr3 O35 114.8(5) . . ?
O34 Pr3 O35 75.7(6) . . ?
O9 Pr3 O35 68.1(6) . . ?
O10 Pr3 O41 141.0(6) . . ?
O34 Pr3 O41 73.3(6) . . ?
O9 Pr3 O41 130.2(6) . . ?
O35 Pr3 O41 65.2(5) . . ?
O10 Pr3 O17 74.7(6) . . ?
O34 Pr3 O17 143.0(6) . . ?
O9 Pr3 O17 67.6(6) . . ?
O35 Pr3 O17 129.8(6) . . ?
O41 Pr3 O17 137.9(6) . . ?
O10 Pr3 O1W 125.9(6) . . ?
O34 Pr3 O1W 126.6(6) . . ?
O9 Pr3 O1W 122.3(6) . . ?
O35 Pr3 O1W 119.2(5) . . ?
O41 Pr3 O1W 69.9(6) . . ?
O17 Pr3 O1W 69.3(6) . . ?
O10 Pr3 O62 77.0(6) . . ?
O34 Pr3 O62 73.3(6) . . ?
O9 Pr3 O62 148.2(6) . . ?
O35 Pr3 O62 139.8(6) . . ?
O41 Pr3 O62 81.6(6) . . ?
O17 Pr3 O62 90.0(6) . . ?
O1W Pr3 O62 64.3(6) . . ?
O10 Pr3 O60 135.2(6) . . ?
O34 Pr3 O60 145.7(5) . . ?
O9 Pr3 O60 66.3(5) . . ?
O35 Pr3 O60 71.8(5) . . ?
O41 Pr3 O60 83.4(6) . . ?
O17 Pr3 O60 69.9(5) . . ?
O1W Pr3 O60 64.1(5) . . ?
O62 Pr3 O60 128.3(5) . . ?
O10 Pr3 Pr4 35.4(4) . . ?
O34 Pr3 Pr4 35.6(4) . . ?
O9 Pr3 Pr4 100.3(4) . . ?
O35 Pr3 Pr4 102.4(4) . . ?
O41 Pr3 Pr4 105.6(4) . . ?
O17 Pr3 Pr4 107.4(4) . . ?
O1W Pr3 Pr4 128.2(4) . . ?
O62 Pr3 Pr4 64.0(4) . . ?
O60 Pr3 Pr4 166.5(4) . . ?
O10 Pr3 Pr2 104.0(4) . . ?
O34 Pr3 Pr2 101.8(4) . . ?
O9 Pr3 Pr2 35.7(4) . . ?
O35 Pr3 Pr2 34.8(4) . . ?
O41 Pr3 Pr2 94.5(4) . . ?
O17 Pr3 Pr2 95.6(4) . . ?
O1W Pr3 Pr2 118.2(4) . . ?
O62 Pr3 Pr2 174.4(4) . . ?
O60 Pr3 Pr2 54.7(4) . . ?
Pr4 Pr3 Pr2 113.62(4) . . ?
O11 Pr4 O10 85.0(6) . . ?
O11 Pr4 O34 123.6(6) . . ?
O10 Pr4 O34 71.4(6) . . ?
O11 Pr4 O33 70.7(6) . . ?
O10 Pr4 O33 125.7(6) . . ?
O34 Pr4 O33 82.8(6) . . ?
O11 Pr4 O63 90.2(6) . . ?
O10 Pr4 O63 139.3(6) . . ?
O34 Pr4 O63 139.8(6) . . ?
O33 Pr4 O63 89.9(5) . . ?
O11 Pr4 O43 140.7(6) . . ?
O10 Pr4 O43 130.9(5) . . ?
O34 Pr4 O43 67.5(6) . . ?
O33 Pr4 O43 74.2(6) . . ?
O63 Pr4 O43 72.5(5) . . ?
O11 Pr4 O61 140.8(6) . . ?
O10 Pr4 O61 86.7(6) . . ?
O34 Pr4 O61 89.3(6) . . ?
O33 Pr4 O61 141.0(6) . . ?
O63 Pr4 O61 72.1(5) . . ?
O43 Pr4 O61 67.5(6) . . ?
O11 Pr4 O19 72.9(5) . . ?
O10 Pr4 O19 67.6(6) . . ?
O34 Pr4 O19 133.9(6) . . ?
O33 Pr4 O19 139.2(5) . . ?
O63 Pr4 O19 72.3(6) . . ?
O43 Pr4 O19 129.9(5) . . ?
O61 Pr4 O19 68.5(5) . . ?
O11 Pr4 Ge4 70.6(4) . . ?
O10 Pr4 Ge4 26.3(4) . . ?
O34 Pr4 Ge4 97.7(4) . . ?
O33 Pr4 Ge4 133.3(4) . . ?
O63 Pr4 Ge4 115.3(4) . . ?
O43 Pr4 Ge4 148.7(4) . . ?
O61 Pr4 Ge4 85.5(4) . . ?
O19 Pr4 Ge4 43.1(4) . . ?
O11 Pr4 Pr3 113.3(4) . . ?
O10 Pr4 Pr3 36.5(4) . . ?
O34 Pr4 Pr3 36.5(4) . . ?
O33 Pr4 Pr3 112.6(4) . . ?
O63 Pr4 Pr3 151.4(4) . . ?
O43 Pr4 Pr3 96.1(4) . . ?
O61 Pr4 Pr3 79.4(4) . . ?
O19 Pr4 Pr3 98.2(4) . . ?
Ge4 Pr4 Pr3 62.11(5) . . ?
O11 Pr4 Pr5 35.9(4) . . ?
O10 Pr4 Pr5 114.2(4) . . ?
O34 Pr4 Pr5 112.0(4) . . ?
O33 Pr4 Pr5 36.5(4) . . ?
O63 Pr4 Pr5 81.5(4) . . ?
O43 Pr4 Pr5 105.4(4) . . ?
O61 Pr4 Pr5 153.6(4) . . ?
O19 Pr4 Pr5 103.4(4) . . ?
Ge4 Pr4 Pr5 105.80(6) . . ?
Pr3 Pr4 Pr5 127.02(5) . . ?
O11 Pr4 Pr11 119.6(4) . . ?
O10 Pr4 Pr11 116.8(4) . . ?
O34 Pr4 Pr11 116.8(4) . . ?
O33 Pr4 Pr11 117.5(4) . . ?
O63 Pr4 Pr11 35.9(4) . . ?
O43 Pr4 Pr11 63.6(4) . . ?
O61 Pr4 Pr11 36.3(4) . . ?
O19 Pr4 Pr11 67.0(4) . . ?
Ge4 Pr4 Pr11 103.91(6) . . ?
Pr3 Pr4 Pr11 115.58(4) . . ?
Pr5 Pr4 Pr11 117.37(4) . . ?
O11 Pr5 O33 69.2(6) . . ?
O11 Pr5 O12 76.4(6) . . ?
O33 Pr5 O12 113.1(5) . . ?
O11 Pr5 O21 70.2(6) . . ?
O33 Pr5 O21 134.3(6) . . ?
O12 Pr5 O21 76.2(6) . . ?
O11 Pr5 O32 114.4(5) . . ?
O33 Pr5 O32 76.1(5) . . ?
O12 Pr5 O32 68.7(5) . . ?
O21 Pr5 O32 141.5(6) . . ?
O11 Pr5 O45 132.6(6) . . ?
O33 Pr5 O45 68.1(5) . . ?
O12 Pr5 O45 140.2(6) . . ?
O21 Pr5 O45 133.6(6) . . ?
O32 Pr5 O45 73.6(6) . . ?
O11 Pr5 O54 140.8(6) . . ?
O33 Pr5 O54 147.1(5) . . ?
O12 Pr5 O54 73.8(5) . . ?
O21 Pr5 O54 78.4(5) . . ?
O32 Pr5 O54 77.2(5) . . ?
O45 Pr5 O54 86.2(5) . . ?
O11 Pr5 O2W 122.0(6) . . ?
O33 Pr5 O2W 123.6(6) . . ?
O12 Pr5 O2W 123.2(6) . . ?
O21 Pr5 O2W 65.0(7) . . ?
O32 Pr5 O2W 123.6(6) . . ?
O45 Pr5 O2W 69.4(6) . . ?
O54 Pr5 O2W 59.5(6) . . ?
O11 Pr5 O64 77.2(6) . . ?
O33 Pr5 O64 70.3(5) . . ?
O12 Pr5 O64 149.7(5) . . ?
O21 Pr5 O64 81.1(6) . . ?
O32 Pr5 O64 137.3(5) . . ?
O45 Pr5 O64 69.9(5) . . ?
O54 Pr5 O64 120.8(5) . . ?
O2W Pr5 O64 61.5(6) . . ?
O11 Pr5 Pr6 102.3(4) . . ?
O33 Pr5 Pr6 101.6(4) . . ?
O12 Pr5 Pr6 34.9(4) . . ?
O21 Pr5 Pr6 106.8(4) . . ?
O32 Pr5 Pr6 35.2(4) . . ?
O45 Pr5 Pr6 105.4(4) . . ?
O54 Pr5 Pr6 64.8(4) . . ?
O2W Pr5 Pr6 124.2(4) . . ?
O64 Pr5 Pr6 171.6(4) . . ?
O11 Pr5 Pr4 35.2(4) . . ?
O33 Pr5 Pr4 35.7(4) . . ?
O12 Pr5 Pr4 102.2(4) . . ?
O21 Pr5 Pr4 99.4(4) . . ?
O32 Pr5 Pr4 102.9(3) . . ?
O45 Pr5 Pr4 98.0(4) . . ?
O54 Pr5 Pr4 175.7(4) . . ?
O2W Pr5 Pr4 122.9(4) . . ?
O64 Pr5 Pr4 62.0(4) . . ?
Pr6 Pr5 Pr4 112.83(4) . . ?
O32 Pr6 O12 72.2(6) . . ?
O32 Pr6 O7 125.5(5) . . ?
O12 Pr6 O7 83.5(6) . . ?
O32 Pr6 O31 85.4(6) . . ?
O12 Pr6 O31 125.6(5) . . ?
O7 Pr6 O31 70.3(6) . . ?
O32 Pr6 O53 86.8(5) . . ?
O12 Pr6 O53 87.2(5) . . ?
O7 Pr6 O53 140.8(5) . . ?
O31 Pr6 O53 141.5(5) . . ?
O32 Pr6 O47 68.5(5) . . ?
O12 Pr6 O47 133.5(6) . . ?
O7 Pr6 O47 140.5(6) . . ?
O31 Pr6 O47 75.1(5) . . ?
O53 Pr6 O47 67.0(5) . . ?
O32 Pr6 O52 139.1(5) . . ?
O12 Pr6 O52 140.2(5) . . ?
O7 Pr6 O52 89.1(6) . . ?
O31 Pr6 O52 87.5(5) . . ?
O53 Pr6 O52 74.3(5) . . ?
O47 Pr6 O52 70.7(5) . . ?
O32 Pr6 O23 135.4(6) . . ?
O12 Pr6 O23 70.7(5) . . ?
O7 Pr6 O23 73.3(5) . . ?
O31 Pr6 O23 137.1(6) . . ?
O53 Pr6 O23 67.6(5) . . ?
O47 Pr6 O23 125.7(5) . . ?
O52 Pr6 O23 69.7(5) . . ?
O32 Pr6 Pr1 113.2(4) . . ?
O12 Pr6 Pr1 111.9(4) . . ?
O7 Pr6 Pr1 35.7(4) . . ?
O31 Pr6 Pr1 35.7(4) . . ?
O53 Pr6 Pr1 155.4(4) . . ?
O47 Pr6 Pr1 105.9(4) . . ?
O52 Pr6 Pr1 81.1(4) . . ?
O23 Pr6 Pr1 103.1(4) . . ?
O32 Pr6 Pr5 37.4(4) . . ?
O12 Pr6 Pr5 36.4(4) . . ?
O7 Pr6 Pr5 112.8(4) . . ?
O31 Pr6 Pr5 114.8(4) . . ?
O53 Pr6 Pr5 78.2(4) . . ?
O47 Pr6 Pr5 98.6(4) . . ?
O52 Pr6 Pr5 152.5(4) . . ?
O23 Pr6 Pr5 99.7(4) . . ?
Pr1 Pr6 Pr5 126.44(4) . . ?
O32 Pr6 Pr9 116.8(4) . . ?
O12 Pr6 Pr9 116.0(4) . . ?
O7 Pr6 Pr9 117.7(4) . . ?
O31 Pr6 Pr9 118.4(4) . . ?
O53 Pr6 Pr9 37.1(4) . . ?
O47 Pr6 Pr9 64.2(4) . . ?
O52 Pr6 Pr9 37.2(4) . . ?
O23 Pr6 Pr9 61.7(4) . . ?
Pr1 Pr6 Pr9 118.25(4) . . ?
Pr5 Pr6 Pr9 115.26(4) . . ?
O49 Pr7 O3 97.6(7) . . ?
O49 Pr7 O4W 144.7(6) . . ?
O3 Pr7 O4W 73.8(5) . . ?
O49 Pr7 O1 139.1(6) . . ?
O3 Pr7 O1 111.9(5) . . ?
O4W Pr7 O1 73.3(5) . . ?
O49 Pr7 O4 71.1(7) . . ?
O3 Pr7 O4 58.5(6) . . ?
O4W Pr7 O4 75.5(5) . . ?
O1 Pr7 O4 148.8(5) . . ?
O49 Pr7 O5 77.8(7) . . ?
O3 Pr7 O5 113.6(5) . . ?
O4W Pr7 O5 75.0(5) . . ?
O1 Pr7 O5 112.7(5) . . ?
O4 Pr7 O5 57.7(5) . . ?
O49 Pr7 O6 108.4(7) . . ?
O3 Pr7 O6 148.7(5) . . ?
O4W Pr7 O6 74.9(5) . . ?
O1 Pr7 O6 57.3(5) . . ?
O4 Pr7 O6 113.6(6) . . ?
O5 Pr7 O6 57.8(5) . . ?
O49 Pr7 O3W 69.9(7) . . ?
O3 Pr7 O3W 140.6(7) . . ?
O4W Pr7 O3W 136.9(6) . . ?
O1 Pr7 O3W 69.3(6) . . ?
O4 Pr7 O3W 138.5(7) . . ?
O5 Pr7 O3W 100.4(7) . . ?
O6 Pr7 O3W 67.3(7) . . ?
O49 Pr7 O2 130.3(7) . . ?
O3 Pr7 O2 57.9(5) . . ?
O4W Pr7 O2 74.6(5) . . ?
O1 Pr7 O2 56.6(5) . . ?
O4 Pr7 O2 114.7(5) . . ?
O5 Pr7 O2 149.5(5) . . ?
O6 Pr7 O2 112.3(5) . . ?
O3W Pr7 O2 101.0(7) . . ?
O49 Pr7 N1 62.7(7) . . ?
O3 Pr7 N1 78.8(6) . . ?
O4W Pr7 N1 143.0(6) . . ?
O1 Pr7 N1 95.0(6) . . ?
O4 Pr7 N1 110.3(6) . . ?
O5 Pr7 N1 140.1(6) . . ?
O6 Pr7 N1 128.5(6) . . ?
O3W Pr7 N1 62.2(7) . . ?
O2 Pr7 N1 69.9(6) . . ?
O49 Pr7 Ge3 88.7(5) . . ?
O3 Pr7 Ge3 30.1(4) . . ?
O4W Pr7 Ge3 66.5(3) . . ?
O1 Pr7 Ge3 130.6(4) . . ?
O4 Pr7 Ge3 29.4(4) . . ?
O5 Pr7 Ge3 83.6(4) . . ?
O6 Pr7 Ge3 131.3(4) . . ?
O3W Pr7 Ge3 156.6(5) . . ?
O2 Pr7 Ge3 85.3(4) . . ?
N1 Pr7 Ge3 100.1(5) . . ?
O49 Pr7 Ge2 120.2(6) . . ?
O3 Pr7 Ge2 28.7(4) . . ?
O4W Pr7 Ge2 66.6(4) . . ?
O1 Pr7 Ge2 83.3(4) . . ?
O4 Pr7 Ge2 84.7(4) . . ?
O5 Pr7 Ge2 131.8(4) . . ?
O6 Pr7 Ge2 131.4(4) . . ?
O3W Pr7 Ge2 127.5(6) . . ?
O2 Pr7 Ge2 30.1(4) . . ?
N1 Pr7 Ge2 77.4(5) . . ?
Ge3 Pr7 Ge2 55.32(6) . . ?
O8W Pr8 O28 73.0(5) . . ?
O8W Pr8 O5W 138.1(6) . . ?
O28 Pr8 O5W 130.5(7) . . ?
O8W Pr8 O6W 145.6(7) . . ?
O28 Pr8 O6W 72.6(7) . . ?
O5W Pr8 O6W 69.2(7) . . ?
O8W Pr8 O29 74.6(5) . . ?
O28 Pr8 O29 58.9(5) . . ?
O5W Pr8 O29 89.3(6) . . ?
O6W Pr8 O29 88.0(7) . . ?
O8W Pr8 O26 74.5(5) . . ?
O28 Pr8 O26 112.1(5) . . ?
O5W Pr8 O26 113.4(6) . . ?
O6W Pr8 O26 118.9(7) . . ?
O29 Pr8 O26 149.1(5) . . ?
O8W Pr8 O25 75.3(5) . . ?
O28 Pr8 O25 148.2(5) . . ?
O5W Pr8 O25 76.1(6) . . ?
O6W Pr8 O25 139.2(7) . . ?
O29 Pr8 O25 112.8(5) . . ?
O26 Pr8 O25 57.4(5) . . ?
O8W Pr8 O27 75.1(5) . . ?
O28 Pr8 O27 57.3(5) . . ?
O5W Pr8 O27 145.3(6) . . ?
O6W Pr8 O27 86.1(7) . . ?
O29 Pr8 O27 114.6(5) . . ?
O26 Pr8 O27 57.5(5) . . ?
O25 Pr8 O27 113.2(5) . . ?
O8W Pr8 O30 74.6(5) . . ?
O28 Pr8 O30 113.9(5) . . ?
O5W Pr8 O30 64.2(6) . . ?
O6W Pr8 O30 120.7(7) . . ?
O29 Pr8 O30 57.7(5) . . ?
O26 Pr8 O30 112.1(5) . . ?
O25 Pr8 O30 56.9(5) . . ?
O27 Pr8 O30 149.6(5) . . ?
O8W Pr8 O7W 136.8(6) . . ?
O28 Pr8 O7W 119.3(7) . . ?
O5W Pr8 O7W 68.5(7) . . ?
O6W Pr8 O7W 63.7(8) . . ?
O29 Pr8 O7W 148.5(7) . . ?
O26 Pr8 O7W 62.4(6) . . ?
O25 Pr8 O7W 84.2(7) . . ?
O27 Pr8 O7W 79.0(6) . . ?
O30 Pr8 O7W 123.9(6) . . ?
O8W Pr8 Ge7 66.8(4) . . ?
O28 Pr8 Ge7 129.8(4) . . ?
O5W Pr8 Ge7 99.6(5) . . ?
O6W Pr8 Ge7 140.3(6) . . ?
O29 Pr8 Ge7 130.9(4) . . ?
O26 Pr8 Ge7 29.1(4) . . ?
O25 Pr8 Ge7 29.4(3) . . ?
O27 Pr8 Ge7 83.8(4) . . ?
O30 Pr8 Ge7 83.1(4) . . ?
O7W Pr8 Ge7 76.6(6) . . ?
O8W Pr8 Ge10 65.4(4) . . ?
O28 Pr8 Ge10 29.3(3) . . ?
O5W Pr8 Ge10 115.9(5) . . ?
O6W Pr8 Ge10 84.4(6) . . ?
O29 Pr8 Ge10 30.6(4) . . ?
O26 Pr8 Ge10 130.3(4) . . ?
O25 Pr8 Ge10 131.2(4) . . ?
O27 Pr8 Ge10 84.0(4) . . ?
O30 Pr8 Ge10 84.7(4) . . ?
O7W Pr8 Ge10 144.6(6) . . ?
Ge7 Pr8 Ge10 132.20(7) . . ?
O55 Pr9 O48 132.5(6) . . ?
O55 Pr9 O24 79.3(6) . . ?
O48 Pr9 O24 143.4(6) . . ?
O55 Pr9 O52 132.8(6) . . ?
O48 Pr9 O52 82.3(5) . . ?
O24 Pr9 O52 85.6(5) . . ?
O55 Pr9 O53 138.7(6) . . ?
O48 Pr9 O53 69.8(6) . . ?
O24 Pr9 O53 73.8(6) . . ?
O52 Pr9 O53 75.8(5) . . ?
O55 Pr9 O9W 86.4(6) . . ?
O48 Pr9 O9W 68.6(6) . . ?
O24 Pr9 O9W 141.8(7) . . ?
O52 Pr9 O9W 78.6(6) . . ?
O53 Pr9 O9W 133.3(6) . . ?
O55 Pr9 N2 72.3(6) . . ?
O48 Pr9 N2 130.0(6) . . ?
O24 Pr9 N2 69.9(6) . . ?
O52 Pr9 N2 60.5(6) . . ?
O53 Pr9 N2 124.1(6) . . ?
O9W Pr9 N2 72.0(7) . . ?
O55 Pr9 N6 61.7(5) . . ?
O48 Pr9 N6 72.2(5) . . ?
O24 Pr9 N6 127.6(5) . . ?
O52 Pr9 N6 146.6(5) . . ?
O53 Pr9 N6 113.3(5) . . ?
O9W Pr9 N6 72.3(6) . . ?
N2 Pr9 N6 122.4(6) . . ?
O55 Pr9 N4 81.5(6) . . ?
O48 Pr9 N4 93.6(6) . . ?
O24 Pr9 N4 71.1(6) . . ?
O52 Pr9 N4 134.5(6) . . ?
O53 Pr9 N4 60.6(6) . . ?
O9W Pr9 N4 141.5(7) . . ?
N2 Pr9 N4 136.1(7) . . ?
N6 Pr9 N4 69.7(6) . . ?
O55 Pr9 Pr6 154.0(4) . . ?
O48 Pr9 Pr6 73.4(4) . . ?
O24 Pr9 Pr6 75.7(4) . . ?
O52 Pr9 Pr6 38.4(4) . . ?
O53 Pr9 Pr6 37.5(4) . . ?
O9W Pr9 Pr6 109.1(4) . . ?
N2 Pr9 Pr6 92.3(4) . . ?
N6 Pr9 Pr6 142.0(3) . . ?
N4 Pr9 Pr6 97.0(4) . . ?
O59 Pr10 O56 84.3(6) . 1_565 ?
O59 Pr10 O16 79.5(6) . . ?
O56 Pr10 O16 142.8(6) 1_565 . ?
O59 Pr10 O11W 132.0(6) . . ?
O56 Pr10 O11W 90.5(7) 1_565 . ?
O16 Pr10 O11W 76.5(7) . . ?
O59 Pr10 O10W 147.5(7) . . ?
O56 Pr10 O10W 71.1(8) 1_565 . ?
O16 Pr10 O10W 132.7(7) . . ?
O11W Pr10 O10W 70.6(8) . . ?
O59 Pr10 O40 84.1(6) . . ?
O56 Pr10 O40 72.2(6) 1_565 . ?
O16 Pr10 O40 137.8(5) . . ?
O11W Pr10 O40 139.0(7) . . ?
O10W Pr10 O40 68.6(7) . . ?
O59 Pr10 O58 73.3(5) . . ?
O56 Pr10 O58 134.9(6) 1_565 . ?
O16 Pr10 O58 71.0(5) . . ?
O11W Pr10 O58 133.4(6) . . ?
O10W Pr10 O58 109.4(7) . . ?
O40 Pr10 O58 67.0(5) . . ?
O59 Pr10 N8 129.4(6) . . ?
O56 Pr10 N8 142.0(7) 1_565 . ?
O16 Pr10 N8 70.1(6) . . ?
O11W Pr10 N8 79.0(6) . . ?
O10W Pr10 N8 71.0(8) . . ?
O40 Pr10 N8 92.1(6) . . ?
O58 Pr10 N8 59.1(6) . . ?
O59 Pr10 N10 60.4(6) . . ?
O56 Pr10 N10 69.8(6) 1_565 . ?
O16 Pr10 N10 73.1(6) . . ?
O11W Pr10 N10 73.0(7) . . ?
O10W Pr10 N10 125.3(7) . . ?
O40 Pr10 N10 129.6(6) . . ?
O58 Pr10 N10 125.2(6) . . ?
N8 Pr10 N10 137.8(6) . . ?
O59 Pr10 Pr2 35.4(4) . . ?
O56 Pr10 Pr2 111.4(5) 1_565 . ?
O16 Pr10 Pr2 71.5(4) . . ?
O11W Pr10 Pr2 147.4(5) . . ?
O10W Pr10 Pr2 138.1(6) . . ?
O40 Pr10 Pr2 72.6(4) . . ?
O58 Pr10 Pr2 37.9(4) . . ?
N8 Pr10 Pr2 95.5(4) . . ?
N10 Pr10 Pr2 91.8(5) . . ?
O38 Pr11 O13W 83.3(6) 4 . ?
O38 Pr11 O20 135.8(6) 4 . ?
O13W Pr11 O20 78.1(6) . . ?
O38 Pr11 O63 135.9(6) 4 . ?
O13W Pr11 O63 77.2(6) . . ?
O20 Pr11 O63 77.9(6) . . ?
O38 Pr11 O44 80.0(6) 4 . ?
O13W Pr11 O44 134.1(6) . . ?
O20 Pr11 O44 139.4(6) . . ?
O63 Pr11 O44 85.9(6) . . ?
O38 Pr11 O61 137.0(6) 4 . ?
O13W Pr11 O61 139.5(6) . . ?
O20 Pr11 O61 68.9(6) . . ?
O63 Pr11 O61 73.6(5) . . ?
O44 Pr11 O61 70.9(6) . . ?
O38 Pr11 O12W 71.0(6) 4 . ?
O13W Pr11 O12W 73.7(6) . . ?
O20 Pr11 O12W 65.4(6) . . ?
O63 Pr11 O12W 136.8(6) . . ?
O44 Pr11 O12W 137.1(6) . . ?
O61 Pr11 O12W 110.8(6) . . ?
O38 Pr11 N12 79.5(6) 4 . ?
O13W Pr11 N12 147.2(5) . . ?
O20 Pr11 N12 95.2(6) . . ?
O63 Pr11 N12 133.3(5) . . ?
O44 Pr11 N12 69.7(6) . . ?
O61 Pr11 N12 61.2(5) . . ?
O12W Pr11 N12 74.4(6) . . ?
O38 Pr11 N14 74.9(7) 4 . ?
O13W Pr11 N14 64.6(6) . . ?
O20 Pr11 N14 128.7(6) . . ?
O63 Pr11 N14 61.1(6) . . ?
O44 Pr11 N14 69.8(6) . . ?
O61 Pr11 N14 120.7(6) . . ?
O12W Pr11 N14 128.2(6) . . ?
N12 Pr11 N14 135.0(6) . . ?
O38 Pr11 Pr4 153.3(4) 4 . ?
O13W Pr11 Pr4 110.1(4) . . ?
O20 Pr11 Pr4 70.7(4) . . ?
O63 Pr11 Pr4 36.5(4) . . ?
O44 Pr11 Pr4 74.2(4) . . ?
O61 Pr11 Pr4 37.1(4) . . ?
O12W Pr11 Pr4 134.1(4) . . ?
N12 Pr11 Pr4 97.3(4) . . ?
N14 Pr11 Pr4 89.9(5) . . ?
O7 Ge1 O2 113.6(8) . . ?
O7 Ge1 O1 105.3(8) . . ?
O2 Ge1 O1 90.0(8) . . ?
O7 Ge1 C1 121.8(10) . . ?
O2 Ge1 C1 109.5(10) . . ?
O1 Ge1 C1 111.8(10) . . ?
O8 Ge2 O3 113.9(8) . . ?
O8 Ge2 O2 104.9(8) . . ?
O3 Ge2 O2 90.5(8) . . ?
O8 Ge2 C4 119.6(10) . . ?
O3 Ge2 C4 114.3(10) . . ?
O2 Ge2 C4 108.9(10) . . ?
O8 Ge2 Pr7 108.8(6) . . ?
O3 Ge2 Pr7 43.6(5) . . ?
O2 Ge2 Pr7 48.5(6) . . ?
C4 Ge2 Pr7 131.2(8) . . ?
O9 Ge3 O4 113.4(8) . . ?
O9 Ge3 O3 102.5(8) . . ?
O4 Ge3 O3 89.6(8) . . ?
O9 Ge3 C7 124.9(10) . . ?
O4 Ge3 C7 113.1(10) . . ?
O3 Ge3 C7 105.7(10) . . ?
O9 Ge3 Pr7 105.1(5) . . ?
O4 Ge3 Pr7 46.7(6) . . ?
O3 Ge3 Pr7 44.7(6) . . ?
C7 Ge3 Pr7 128.1(9) . . ?
O10 Ge4 O5 115.8(8) . . ?
O10 Ge4 O4 103.6(8) . . ?
O5 Ge4 O4 89.4(8) . . ?
O10 Ge4 C10 122.7(10) . . ?
O5 Ge4 C10 112.9(10) . . ?
O4 Ge4 C10 105.2(10) . . ?
O10 Ge4 Pr4 36.9(6) . . ?
O5 Ge4 Pr4 92.0(6) . . ?
O4 Ge4 Pr4 134.2(6) . . ?
C10 Ge4 Pr4 116.1(8) . . ?
O11 Ge5 O6 112.7(8) . . ?
O11 Ge5 O5 106.6(8) . . ?
O6 Ge5 O5 90.8(8) . . ?
O11 Ge5 C13 122.5(11) . . ?
O6 Ge5 C13 110.9(10) . . ?
O5 Ge5 C13 108.4(10) . . ?
O12 Ge6 O1 113.4(8) . . ?
O12 Ge6 O6 105.7(8) . . ?
O1 Ge6 O6 90.2(8) . . ?
O12 Ge6 C16 121.3(10) . . ?
O1 Ge6 C16 113.2(10) . . ?
O6 Ge6 C16 107.7(10) . . ?
O31 Ge7 O26 110.7(8) . . ?
O31 Ge7 O25 111.9(7) . . ?
O26 Ge7 O25 90.5(8) . . ?
O31 Ge7 C19 116.3(10) . . ?
O26 Ge7 C19 112.7(10) . . ?
O25 Ge7 C19 111.9(9) . . ?
O31 Ge7 Pr8 110.1(5) . . ?
O26 Ge7 Pr8 46.0(5) . . ?
O25 Ge7 Pr8 46.6(6) . . ?
C19 Ge7 Pr8 133.6(8) . . ?
O36 Ge8 O30 115.5(8) . . ?
O36 Ge8 O25 106.0(7) . . ?
O30 Ge8 O25 90.2(8) . . ?
O36 Ge8 C22 119.3(10) . . ?
O30 Ge8 C22 114.6(10) . . ?
O25 Ge8 C22 105.9(9) . . ?
O35 Ge9 O29 115.4(8) . . ?
O35 Ge9 O30 103.3(8) . . ?
O29 Ge9 O30 89.2(8) . . ?
O35 Ge9 C25 118.2(11) . . ?
O29 Ge9 C25 116.9(10) . . ?
O30 Ge9 C25 108.0(10) . . ?
O35 Ge9 O41 80.9(7) . . ?
O29 Ge9 O41 82.3(7) . . ?
O30 Ge9 O41 171.5(7) . . ?
C25 Ge9 O41 75.7(9) . . ?
O34 Ge10 O28 114.0(8) . . ?
O34 Ge10 O29 105.3(8) . . ?
O28 Ge10 O29 89.0(7) . . ?
O34 Ge10 C28 120.9(10) . . ?
O28 Ge10 C28 114.4(10) . . ?
O29 Ge10 C28 107.3(9) . . ?
O34 Ge10 Pr8 107.9(6) . . ?
O28 Ge10 Pr8 44.8(5) . . ?
O29 Ge10 Pr8 46.0(5) . . ?
C28 Ge10 Pr8 130.2(8) . . ?
O33 Ge11 O27 115.8(8) . . ?
O33 Ge11 O28 105.8(8) . . ?
O27 Ge11 O28 88.6(7) . . ?
O33 Ge11 C31 121.0(10) . . ?
O27 Ge11 C31 111.0(10) . . ?
O28 Ge11 C31 109.3(9) . . ?
O33 Ge11 Pr8 108.1(5) . . ?
O27 Ge11 Pr8 46.3(5) . . ?
O28 Ge11 Pr8 44.5(5) . . ?
C31 Ge11 Pr8 130.1(8) . . ?
O32 Ge12 O26 111.8(8) . . ?
O32 Ge12 O27 106.6(7) . . ?
O26 Ge12 O27 88.4(7) . . ?
O32 Ge12 C34 120.6(10) . . ?
O26 Ge12 C34 113.8(10) . . ?
O27 Ge12 C34 110.6(10) . . ?
Ge6 O1 Ge1 130.0(9) . . ?
Ge6 O1 Pr7 106.2(7) . . ?
Ge1 O1 Pr7 106.4(7) . . ?
Ge1 O2 Ge2 131.2(10) . . ?
Ge1 O2 Pr7 104.2(8) . . ?
Ge2 O2 Pr7 101.5(7) . . ?
Ge2 O3 Ge3 130.0(10) . . ?
Ge2 O3 Pr7 107.6(7) . . ?
Ge3 O3 Pr7 105.2(8) . . ?
Ge3 O4 Ge4 128.7(11) . . ?
Ge3 O4 Pr7 103.8(8) . . ?
Ge4 O4 Pr7 104.1(7) . . ?
Ge4 O5 Ge5 129.1(10) . . ?
Ge4 O5 Pr7 105.5(8) . . ?
Ge5 O5 Pr7 104.5(7) . . ?
Ge5 O6 Ge6 129.4(10) . . ?
Ge5 O6 Pr7 103.5(7) . . ?
Ge6 O6 Pr7 103.5(8) . . ?
Ge1 O7 Pr6 129.6(8) . . ?
Ge1 O7 Pr1 118.5(8) . . ?
Pr6 O7 Pr1 108.8(7) . . ?
Ge2 O8 Pr2 119.6(8) . . ?
Ge2 O8 Pr1 129.9(8) . . ?
Pr2 O8 Pr1 107.9(6) . . ?
Ge3 O9 Pr2 129.5(9) . . ?
Ge3 O9 Pr3 115.9(8) . . ?
Pr2 O9 Pr3 107.7(7) . . ?
Ge4 O10 Pr4 116.7(8) . . ?
Ge4 O10 Pr3 132.3(9) . . ?
Pr4 O10 Pr3 108.1(7) . . ?
Ge5 O11 Pr4 128.4(8) . . ?
Ge5 O11 Pr5 119.1(8) . . ?
Pr4 O11 Pr5 108.8(7) . . ?
Ge6 O12 Pr6 118.7(9) . . ?
Ge6 O12 Pr5 128.8(9) . . ?
Pr6 O12 Pr5 108.7(7) . . ?
C3 O13 Pr1 151.7(17) . . ?
C6 O15 Pr2 135.7(17) . . ?
C6 O16 Pr10 130.0(17) . . ?
C9 O17 Pr3 144.6(18) . . ?
C12 O19 Pr4 131.0(17) . . ?
C12 O20 Pr11 131.3(17) . . ?
C15 O21 Pr5 158.9(19) . . ?
C18 O23 Pr6 140.5(17) . . ?
C18 O24 Pr9 126.8(16) . . ?
Ge7 O25 Ge8 130.1(10) . . ?
Ge7 O25 Pr8 104.0(7) . . ?
Ge8 O25 Pr8 104.5(7) . . ?
Ge7 O26 Ge12 129.3(9) . . ?
Ge7 O26 Pr8 104.9(7) . . ?
Ge12 O26 Pr8 106.1(7) . . ?
Ge11 O27 Ge12 126.0(9) . . ?
Ge11 O27 Pr8 104.8(7) . . ?
Ge12 O27 Pr8 104.9(7) . . ?
Ge10 O28 Ge11 129.3(10) . . ?
Ge10 O28 Pr8 105.9(7) . . ?
Ge11 O28 Pr8 105.8(7) . . ?
Ge9 O29 Ge10 126.6(10) . . ?
Ge9 O29 Pr8 107.7(8) . . ?
Ge10 O29 Pr8 103.4(7) . . ?
Ge8 O30 Ge9 131.7(10) . . ?
Ge8 O30 Pr8 105.7(7) . . ?
Ge9 O30 Pr8 102.2(7) . . ?
Ge7 O31 Pr6 125.3(8) . . ?
Ge7 O31 Pr1 124.1(8) . . ?
Pr6 O31 Pr1 108.7(6) . . ?
Ge12 O32 Pr6 120.5(8) . . ?
Ge12 O32 Pr5 128.5(9) . . ?
Pr6 O32 Pr5 107.4(6) . . ?
Ge11 O33 Pr4 129.9(8) . . ?
Ge11 O33 Pr5 118.7(8) . . ?
Pr4 O33 Pr5 107.8(6) . . ?
Ge10 O34 Pr4 118.4(8) . . ?
Ge10 O34 Pr3 129.3(8) . . ?
Pr4 O34 Pr3 107.9(7) . . ?
Ge9 O35 Pr2 131.7(9) . . ?
Ge9 O35 Pr3 116.5(8) . . ?
Pr2 O35 Pr3 107.4(7) . . ?
Ge8 O36 Pr1 131.7(8) . . ?
Ge8 O36 Pr2 118.2(8) . . ?
Pr1 O36 Pr2 108.5(7) . . ?
C21 O37 Pr1 151.9(17) . . ?
C21 O38 Pr11 150.4(17) . 4_454 ?
C24 O39 Pr2 133.8(16) . . ?
C24 O40 Pr10 127.8(17) . . ?
C27 O41 Ge9 113.6(17) . . ?
C27 O41 Pr3 143.2(18) . . ?
Ge9 O41 Pr3 94.7(6) . . ?
C30 O43 Pr4 138.7(16) . . ?
C30 O44 Pr11 128.7(17) . . ?
C33 O45 Pr5 139.1(17) . . ?
C36 O47 Pr6 136.9(15) . . ?
C36 O48 Pr9 130.1(16) . . ?
C38 O49 Pr7 122(2) . . ?
C43 O51 Pr1 136.7(16) . . ?
C43 O52 Pr9 129.6(14) . . ?
C43 O52 Pr6 121.7(14) . . ?
Pr9 O52 Pr6 104.4(6) . . ?
C48 O53 Pr9 126.3(14) . . ?
C48 O53 Pr6 125.9(14) . . ?
Pr9 O53 Pr6 105.4(6) . . ?
C48 O54 Pr5 146.7(16) . . ?
C53 O55 Pr9 131.7(18) . . ?
C53 O56 Pr10 157.3(19) . 1_545 ?
C58 O57 Pr1 138.4(16) . . ?
C58 O58 Pr10 127.9(16) . . ?
C58 O58 Pr2 126.8(15) . . ?
Pr10 O58 Pr2 105.0(6) . . ?
C63 O59 Pr10 128.6(15) . . ?
C63 O59 Pr2 110.1(15) . . ?
Pr10 O59 Pr2 111.1(6) . . ?
C63 O60 Pr3 154.5(14) . . ?
C68 O61 Pr11 127.6(16) . . ?
C68 O61 Pr4 122.5(16) . . ?
Pr11 O61 Pr4 106.6(6) . . ?
C68 O62 Pr3 146.8(17) . . ?
C73 O63 Pr11 127.9(15) . . ?
C73 O63 Pr4 118.0(14) . . ?
Pr11 O63 Pr4 107.6(6) . . ?
C73 O64 Pr5 144.1(16) . . ?
C42 N2 C39 115(2) . . ?
C42 N2 Pr9 128.1(18) . . ?
C39 N2 Pr9 116.5(15) . . ?
C40 N3 C41 112(3) . . ?
C47 N4 C44 115(2) . . ?
C47 N4 Pr9 125.5(18) . . ?
C44 N4 Pr9 117.8(16) . . ?
C46 N5 C45 119(3) . . ?
C54 N8 C57 116(2) . . ?
C54 N8 Pr10 118.4(17) . . ?
C57 N8 Pr10 125.0(16) . . ?
C56 N9 C55 119(3) . . ?
C59 N10 C62 117(2) . . ?
C59 N10 Pr10 116.1(14) . . ?
C62 N10 Pr10 127.3(18) . . ?
C61 N11 C60 113(2) . . ?
C72 N14 C69 117(2) . . ?
C72 N14 Pr11 127.2(18) . . ?
C69 N14 Pr11 114.9(16) . . ?
C70 N15 C71 111(2) . . ?
C2 C1 Ge1 114.5(17) . . ?
C2 C1 H1A 108.6 . . ?
Ge1 C1 H1A 108.6 . . ?
C2 C1 H1B 108.6 . . ?
Ge1 C1 H1B 108.6 . . ?
H1A C1 H1B 107.6 . . ?
C1 C2 C3 115(2) . . ?
C1 C2 H2A 108.5 . . ?
C3 C2 H2A 108.5 . . ?
C1 C2 H2B 108.5 . . ?
C3 C2 H2B 108.5 . . ?
H2A C2 H2B 107.5 . . ?
O14 C3 O13 128(3) . . ?
O14 C3 C2 123(2) . . ?
O13 C3 C2 108(2) . . ?
C5 C4 Ge2 113.7(18) . . ?
C5 C4 H4A 108.8 . . ?
Ge2 C4 H4A 108.8 . . ?
C5 C4 H4B 108.8 . . ?
Ge2 C4 H4B 108.8 . . ?
H4A C4 H4B 107.7 . . ?
C6 C5 C4 110(2) . . ?
C6 C5 H5A 109.7 . . ?
C4 C5 H5A 109.7 . . ?
C6 C5 H5B 109.7 . . ?
C4 C5 H5B 109.7 . . ?
H5A C5 H5B 108.2 . . ?
O16 C6 O15 122(3) . . ?
O16 C6 C5 121(3) . . ?
O15 C6 C5 117(2) . . ?
C8 C7 Ge3 113(2) . . ?
C8 C7 H7A 109.1 . . ?
Ge3 C7 H7A 109.1 . . ?
C8 C7 H7B 109.1 . . ?
Ge3 C7 H7B 109.1 . . ?
H7A C7 H7B 107.8 . . ?
C7 C8 C9 116(2) . . ?
C7 C8 H8A 108.2 . . ?
C9 C8 H8A 108.2 . . ?
C7 C8 H8B 108.2 . . ?
C9 C8 H8B 108.2 . . ?
H8A C8 H8B 107.4 . . ?
O17 C9 O18 123(3) . . ?
O17 C9 C8 114(2) . . ?
O18 C9 C8 123(2) . . ?
C11 C10 Ge4 110.9(17) . . ?
C11 C10 H10A 109.5 . . ?
Ge4 C10 H10A 109.5 . . ?
C11 C10 H10B 109.5 . . ?
Ge4 C10 H10B 109.5 . . ?
H10A C10 H10B 108.1 . . ?
C12 C11 C10 122(2) . . ?
C12 C11 H11A 106.8 . . ?
C10 C11 H11A 106.8 . . ?
C12 C11 H11B 106.8 . . ?
C10 C11 H11B 106.8 . . ?
H11A C11 H11B 106.6 . . ?
O19 C12 O20 123(3) . . ?
O19 C12 C11 117(2) . . ?
O20 C12 C11 119(2) . . ?
C14 C13 Ge5 113.4(18) . . ?
C14 C13 H13A 108.9 . . ?
Ge5 C13 H13A 108.9 . . ?
C14 C13 H13B 108.9 . . ?
Ge5 C13 H13B 108.9 . . ?
H13A C13 H13B 107.7 . . ?
C15 C14 C13 114(2) . . ?
C15 C14 H14A 108.7 . . ?
C13 C14 H14A 108.7 . . ?
C15 C14 H14B 108.7 . . ?
C13 C14 H14B 108.7 . . ?
H14A C14 H14B 107.6 . . ?
O21 C15 O22 122(3) . . ?
O21 C15 C14 119(2) . . ?
O22 C15 C14 119(2) . . ?
C17 C16 Ge6 115.1(19) . . ?
C17 C16 H16A 108.5 . . ?
Ge6 C16 H16A 108.5 . . ?
C17 C16 H16B 108.5 . . ?
Ge6 C16 H16B 108.5 . . ?
H16A C16 H16B 107.5 . . ?
C18 C17 C16 115(2) . . ?
C18 C17 H17A 108.5 . . ?
C16 C17 H17A 108.5 . . ?
C18 C17 H17B 108.5 . . ?
C16 C17 H17B 108.5 . . ?
H17A C17 H17B 107.5 . . ?
O24 C18 O23 121(2) . . ?
O24 C18 C17 124(2) . . ?
O23 C18 C17 115(2) . . ?
C32 C31 Ge11 119.0(19) . . ?
C32 C31 H31A 107.6 . . ?
Ge11 C31 H31A 107.6 . . ?
C32 C31 H31B 107.6 . . ?
Ge11 C31 H31B 107.6 . . ?
H31A C31 H31B 107.0 . . ?
C31 C32 C33 113(2) . . ?
C31 C32 H32A 109.0 . . ?
C33 C32 H32A 109.0 . . ?
C31 C32 H32B 109.0 . . ?
C33 C32 H32B 109.0 . . ?
H32A C32 H32B 107.8 . . ?
O46 C33 O45 122(3) . . ?
O46 C33 C32 121(3) . . ?
O45 C33 C32 117(2) . . ?
C29 C28 Ge10 115.8(17) . . ?
C29 C28 H28A 108.3 . . ?
Ge10 C28 H28A 108.3 . . ?
C29 C28 H28B 108.3 . . ?
Ge10 C28 H28B 108.3 . . ?
H28A C28 H28B 107.4 . . ?
C30 C29 C28 113(2) . . ?
C30 C29 H29A 109.0 . . ?
C28 C29 H29A 109.0 . . ?
C30 C29 H29B 109.0 . . ?
C28 C29 H29B 109.0 . . ?
H29A C29 H29B 107.8 . . ?
O44 C30 O43 123(2) . . ?
O44 C30 C29 120(2) . . ?
O43 C30 C29 117(2) . . ?
C26 C25 Ge9 111.5(18) . . ?
C26 C25 H25A 109.3 . . ?
Ge9 C25 H25A 109.3 . . ?
C26 C25 H25B 109.3 . . ?
Ge9 C25 H25B 109.3 . . ?
H25A C25 H25B 108.0 . . ?
C27 C26 C25 113(2) . . ?
C27 C26 H26A 109.0 . . ?
C25 C26 H26A 109.0 . . ?
C27 C26 H26B 109.0 . . ?
C25 C26 H26B 109.0 . . ?
H26A C26 H26B 107.8 . . ?
O42 C27 O41 130(3) . . ?
O42 C27 C26 118(2) . . ?
O41 C27 C26 112(2) . . ?
C23 C22 Ge8 115.1(18) . . ?
C23 C22 H22A 108.5 . . ?
Ge8 C22 H22A 108.5 . . ?
C23 C22 H22B 108.5 . . ?
Ge8 C22 H22B 108.5 . . ?
H22A C22 H22B 107.5 . . ?
C22 C23 C24 115(2) . . ?
C22 C23 H23A 108.6 . . ?
C24 C23 H23A 108.6 . . ?
C22 C23 H23B 108.6 . . ?
C24 C23 H23B 108.6 . . ?
H23A C23 H23B 107.5 . . ?
O40 C24 O39 128(2) . . ?
O40 C24 C23 119(2) . . ?
O39 C24 C23 112(2) . . ?
C20 C19 Ge7 117.4(18) . . ?
C20 C19 H19A 107.9 . . ?
Ge7 C19 H19A 107.9 . . ?
C20 C19 H19B 107.9 . . ?
Ge7 C19 H19B 107.9 . . ?
H19A C19 H19B 107.2 . . ?
C19 C20 C21 112(2) . . ?
C19 C20 H20A 109.3 . . ?
C21 C20 H20A 109.3 . . ?
C19 C20 H20B 109.3 . . ?
C21 C20 H20B 109.3 . . ?
H20A C20 H20B 107.9 . . ?
O37 C21 O38 128(3) . . ?
O37 C21 C20 116(2) . . ?
O38 C21 C20 115(2) . . ?
C35 C34 Ge12 118.2(18) . . ?
C35 C34 H34A 107.8 . . ?
Ge12 C34 H34A 107.8 . . ?
C35 C34 H34B 107.8 . . ?
Ge12 C34 H34B 107.8 . . ?
H34A C34 H34B 107.1 . . ?
C36 C35 C34 111(2) . . ?
C36 C35 H35A 109.4 . . ?
C34 C35 H35A 109.4 . . ?
C36 C35 H35B 109.4 . . ?
C34 C35 H35B 109.4 . . ?
H35A C35 H35B 108.0 . . ?
O48 C36 O47 121(2) . . ?
O48 C36 C35 123(2) . . ?
O47 C36 C35 116(2) . . ?
N2 C39 C40 117(2) . . ?
N2 C39 C43 117(2) . . ?
C40 C39 C43 125(2) . . ?
N3 C40 C39 128(3) . . ?
N3 C40 H40 115.8 . . ?
C39 C40 H40 115.8 . . ?
N3 C41 C42 124(3) . . ?
N3 C41 H41 118.2 . . ?
C42 C41 H41 118.2 . . ?
N2 C42 C41 122(3) . . ?
N2 C42 H42 119.1 . . ?
C41 C42 H42 119.1 . . ?
O51 C43 O52 128(2) . . ?
O51 C43 C39 118(2) . . ?
O52 C43 C39 114(2) . . ?
N4 C44 C45 122(2) . . ?
N4 C44 C48 116(2) . . ?
C45 C44 C48 122(2) . . ?
N5 C45 C44 122(3) . . ?
N5 C45 H45 118.9 . . ?
C44 C45 H45 118.9 . . ?
N5 C46 C47 118(2) . . ?
N5 C46 H46 121.1 . . ?
C47 C46 H46 121.1 . . ?
N4 C47 C46 123(3) . . ?
N4 C47 H47 118.5 . . ?
C46 C47 H47 118.5 . . ?
O54 C48 O53 121(2) . . ?
O54 C48 C44 121(2) . . ?
O53 C48 C44 118(2) . . ?
C49 C50 N7 120.0 . . ?
C49 C50 H50 120.0 . . ?
N7 C50 H50 120.0 . . ?
C50 C49 N6 120.0 . . ?
C50 C49 C53 124.7(14) . . ?
N6 C49 C53 114.9(14) . . ?
C52 N6 C49 120.0 . . ?
C52 N6 Pr9 125.6(7) . . ?
C49 N6 Pr9 114.0(7) . . ?
N6 C52 C51 120.0 . . ?
N6 C52 H52 120.0 . . ?
C51 C52 H52 120.0 . . ?
N7 C51 C52 120.0 . . ?
N7 C51 H51 120.0 . . ?
C52 C51 H51 120.0 . . ?
C51 N7 C50 120.0 . . ?
O55 C53 O56 131(3) . . ?
O55 C53 C49 116(2) . . ?
O56 C53 C49 113(2) . . ?
N8 C54 C55 124(2) . . ?
N8 C54 C58 115(2) . . ?
C55 C54 C58 121(2) . . ?
C54 C55 N9 119(2) . . ?
C54 C55 H55 120.7 . . ?
N9 C55 H55 120.7 . . ?
N9 C56 C57 124(3) . . ?
N9 C56 H56 118.1 . . ?
C57 C56 H56 118.1 . . ?
N8 C57 C56 118(2) . . ?
N8 C57 H57 121.0 . . ?
C56 C57 H57 121.0 . . ?
O58 C58 O57 126(2) . . ?
O58 C58 C54 117(2) . . ?
O57 C58 C54 117(2) . . ?
C60 C59 N10 122(2) . . ?
C60 C59 C63 125(3) . . ?
N10 C59 C63 113(2) . . ?
C59 C60 N11 124(3) . . ?
C59 C60 H60 117.9 . . ?
N11 C60 H60 117.9 . . ?
N11 C61 C62 124(3) . . ?
N11 C61 H61 118.0 . . ?
C62 C61 H61 117.9 . . ?
N10 C62 C61 119(3) . . ?
N10 C62 H62 120.5 . . ?
C61 C62 H62 120.5 . . ?
O59 C63 O60 124.2(19) . . ?
O59 C63 C59 121(2) . . ?
O60 C63 C59 115(2) . . ?
N13 C65 C64 120.0 . . ?
N13 C65 H65 120.0 . . ?
C64 C65 H65 120.0 . . ?
C66 N13 C65 120.0 . . ?
N13 C66 C67 120.0 . . ?
N13 C66 H66 120.0 . . ?
C67 C66 H66 120.0 . . ?
C66 C67 N12 120.0 . . ?
C66 C67 H67 120.0 . . ?
N12 C67 H67 120.0 . . ?
C64 N12 C67 120.0 . . ?
C64 N12 Pr11 114.5(8) . . ?
C67 N12 Pr11 123.3(8) . . ?
N12 C64 C65 120.0 . . ?
N12 C64 C68 117.6(16) . . ?
C65 C64 C68 122.2(16) . . ?
O62 C68 O61 124(2) . . ?
O62 C68 C64 120(2) . . ?
O61 C68 C64 116(2) . . ?
N14 C69 C70 121(2) . . ?
N14 C69 C73 117(2) . . ?
C70 C69 C73 122(2) . . ?
N15 C70 C69 122(2) . . ?
N15 C70 H70 119.1 . . ?
C69 C70 H70 119.1 . . ?
N14 C72 C71 120(3) . . ?
N14 C72 H72 120.0 . . ?
C71 C72 H72 120.0 . . ?
N15 C71 C72 128(3) . . ?
N15 C71 H71 115.9 . . ?
C72 C71 H71 115.9 . . ?
O64 C73 O63 124(2) . . ?
O64 C73 C69 120(2) . . ?
O63 C73 C69 116(2) . . ?
O49 C38 O50 120(3) . . ?
O49 C38 C76 121(3) . . ?
O50 C38 C76 116(3) . . ?
N16 C37 C76 120.0 . . ?
N16 C37 H37 120.0 . . ?
C76 C37 H37 120.0 . . ?
C37 N16 C74 120.0 . . ?
N16 C74 C75 120.0 . . ?
N16 C74 H74 120.0 . . ?
C75 C74 H74 120.0 . . ?
N1 C75 C74 120.0 . . ?
N1 C75 H75 120.0 . . ?
C74 C75 H75 120.0 . . ?
C76 N1 C75 120.0 . . ?
C76 N1 Pr7 114.3(10) . . ?
C75 N1 Pr7 125.5(10) . . ?
N1 C76 C37 120.0 . . ?
N1 C76 C38 116(2) . . ?
C37 C76 C38 123(2) . . ?

loop_
_geom_bond_atom_site_label_1
_geom_bond_atom_site_label_2
_geom_bond_distance
_geom_bond_site_symmetry_2
_geom_bond_publ_flag
Pr1 O36 2.366(16) . ?
Pr1 O31 2.377(16) . ?
Pr1 O7 2.380(16) . ?
Pr1 O8 2.429(16) . ?
Pr1 O13 2.454(17) . ?
Pr1 O37 2.487(17) . ?
Pr1 O57 2.584(16) . ?
Pr1 O51 2.873(16) . ?
Pr1 Pr6 3.8573(18) . ?
Pr1 Pr2 3.8653(18) . ?
Pr2 O35 2.325(18) . ?
Pr2 O8 2.352(16) . ?
Pr2 O9 2.384(17) . ?
Pr2 O36 2.397(16) . ?
Pr2 O59 2.551(16) . ?
Pr2 O15 2.563(18) . ?
Pr2 O39 2.568(18) . ?
Pr2 O58 2.615(17) . ?
Pr2 Pr3 3.889(2) . ?
Pr2 Pr10 4.1090(19) . ?
Pr3 O10 2.427(16) . ?
Pr3 O34 2.425(17) . ?
Pr3 O9 2.433(18) . ?
Pr3 O35 2.497(17) . ?
Pr3 O41 2.521(18) . ?
Pr3 O17 2.554(19) . ?
Pr3 O1W 2.583(15) . ?
Pr3 O62 2.656(18) . ?
Pr3 O60 2.887(18) . ?
Pr3 Pr4 3.8796(19) . ?
Pr4 O11 2.364(16) . ?
Pr4 O10 2.365(18) . ?
Pr4 O34 2.374(16) . ?
Pr4 O33 2.378(16) . ?
Pr4 O63 2.524(17) . ?
Pr4 O43 2.544(18) . ?
Pr4 O61 2.545(17) . ?
Pr4 O19 2.561(17) . ?
Pr4 Ge4 3.516(3) . ?
Pr4 Pr5 3.8798(19) . ?
Pr4 Pr11 4.041(2) . ?
Pr5 O11 2.406(16) . ?
Pr5 O33 2.423(16) . ?
Pr5 O12 2.427(18) . ?
Pr5 O21 2.441(18) . ?
Pr5 O32 2.468(16) . ?
Pr5 O45 2.483(18) . ?
Pr5 O54 2.628(16) . ?
Pr5 O2W 2.72(2) . ?
Pr5 O64 2.752(18) . ?
Pr5 Pr6 3.8780(19) . ?
Pr6 O32 2.343(17) . ?
Pr6 O12 2.345(16) . ?
Pr6 O7 2.363(16) . ?
Pr6 O31 2.369(15) . ?
Pr6 O53 2.527(15) . ?
Pr6 O47 2.540(17) . ?
Pr6 O52 2.564(16) . ?
Pr6 O23 2.572(17) . ?
Pr6 Pr9 4.0017(18) . ?
Pr7 O49 2.46(2) . ?
Pr7 O3 2.556(17) . ?
Pr7 O4W 2.597(17) . ?
Pr7 O1 2.615(16) . ?
Pr7 O4 2.629(17) . ?
Pr7 O5 2.627(18) . ?
Pr7 O6 2.684(17) . ?
Pr7 O3W 2.70(3) . ?
Pr7 O2 2.697(18) . ?
Pr7 N1 2.747(16) . ?
Pr7 Ge3 3.505(3) . ?
Pr7 Ge2 3.530(3) . ?
Pr8 O8W 2.567(17) . ?
Pr8 O28 2.579(17) . ?
Pr8 O5W 2.59(2) . ?
Pr8 O6W 2.61(3) . ?
Pr8 O29 2.606(16) . ?
Pr8 O26 2.619(16) . ?
Pr8 O25 2.635(18) . ?
Pr8 O27 2.647(16) . ?
Pr8 O30 2.659(17) . ?
Pr8 O7W 2.80(3) . ?
Pr8 Ge7 3.520(3) . ?
Pr8 Ge10 3.522(3) . ?
Pr9 O55 2.414(17) . ?
Pr9 O48 2.457(18) . ?
Pr9 O24 2.471(18) . ?
Pr9 O52 2.499(15) . ?
Pr9 O53 2.504(17) . ?
Pr9 O9W 2.57(2) . ?
Pr9 N2 2.71(2) . ?
Pr9 N6 2.720(11) . ?
Pr9 N4 2.77(2) . ?
Pr10 O59 2.431(18) . ?
Pr10 O56 2.449(18) 1_565 ?
Pr10 O16 2.465(18) . ?
Pr10 O11W 2.50(2) . ?
Pr10 O10W 2.51(2) . ?
Pr10 O40 2.517(17) . ?
Pr10 O58 2.564(15) . ?
Pr10 N8 2.77(2) . ?
Pr10 N10 2.78(2) . ?
Pr11 O38 2.359(18) 4 ?
Pr11 O13W 2.470(17) . ?
Pr11 O20 2.477(19) . ?
Pr11 O63 2.484(17) . ?
Pr11 O44 2.491(18) . ?
Pr11 O61 2.495(18) . ?
Pr11 O12W 2.491(17) . ?
Pr11 N12 2.724(12) . ?
Pr11 N14 2.74(2) . ?
Ge1 O7 1.752(17) . ?
Ge1 O2 1.764(17) . ?
Ge1 O1 1.796(17) . ?
Ge1 C1 1.89(3) . ?
Ge2 O8 1.741(17) . ?
Ge2 O3 1.781(18) . ?
Ge2 O2 1.804(17) . ?
Ge2 C4 1.93(3) . ?
Ge3 O9 1.769(18) . ?
Ge3 O4 1.774(18) . ?
Ge3 O3 1.822(18) . ?
Ge3 C7 1.95(2) . ?
Ge4 O10 1.747(18) . ?
Ge4 O5 1.778(17) . ?
Ge4 O4 1.824(19) . ?
Ge4 C10 1.95(2) . ?
Ge5 O11 1.748(17) . ?
Ge5 O6 1.783(18) . ?
Ge5 O5 1.823(17) . ?
Ge5 C13 1.91(3) . ?
Ge6 O12 1.755(17) . ?
Ge6 O1 1.792(17) . ?
Ge6 O6 1.794(17) . ?
Ge6 C16 1.89(2) . ?
Ge7 O31 1.731(16) . ?
Ge7 O26 1.773(17) . ?
Ge7 O25 1.781(16) . ?
Ge7 C19 1.91(2) . ?
Ge8 O36 1.742(17) . ?
Ge8 O30 1.744(18) . ?
Ge8 O25 1.816(16) . ?
Ge8 C22 1.96(2) . ?
Ge9 O35 1.715(18) . ?
Ge9 O29 1.754(18) . ?
Ge9 O30 1.865(17) . ?
Ge9 C25 1.93(2) . ?
Ge9 O41 2.378(17) . ?
Ge10 O34 1.749(18) . ?
Ge10 O28 1.794(16) . ?
Ge10 O29 1.843(17) . ?
Ge10 C28 1.95(3) . ?
Ge11 O33 1.739(17) . ?
Ge11 O27 1.769(16) . ?
Ge11 O28 1.821(15) . ?
Ge11 C31 1.91(3) . ?
Ge12 O32 1.720(16) . ?
Ge12 O26 1.814(16) . ?
Ge12 O27 1.818(16) . ?
Ge12 C34 1.88(2) . ?
O13 C3 1.28(3) . ?
O14 C3 1.17(3) . ?
O15 C6 1.27(3) . ?
O16 C6 1.26(3) . ?
O17 C9 1.23(3) . ?
O18 C9 1.31(3) . ?
O19 C12 1.26(3) . ?
O20 C12 1.27(3) . ?
O21 C15 1.24(3) . ?
O22 C15 1.26(3) . ?
O23 C18 1.28(3) . ?
O24 C18 1.25(3) . ?
O37 C21 1.23(3) . ?
O38 C21 1.27(3) . ?
O39 C24 1.31(3) . ?
O40 C24 1.21(3) . ?
O41 C27 1.27(3) . ?
O42 C27 1.18(3) . ?
O43 C30 1.31(3) . ?
O44 C30 1.26(3) . ?
O45 C33 1.28(3) . ?
O46 C33 1.25(3) . ?
O47 C36 1.28(3) . ?
O48 C36 1.26(3) . ?
O49 C38 1.35(4) . ?
O50 C38 1.32(4) . ?
O51 C43 1.21(3) . ?
O52 C43 1.26(3) . ?
O53 C48 1.32(3) . ?
O54 C48 1.25(3) . ?
O55 C53 1.22(3) . ?
O56 C53 1.21(3) . ?
O57 C58 1.27(3) . ?
O58 C58 1.23(3) . ?
O59 C63 1.23(3) . ?
O60 C63 1.32(3) . ?
O61 C68 1.33(3) . ?
O62 C68 1.23(3) . ?
O63 C73 1.29(3) . ?
O64 C73 1.23(3) . ?
N2 C42 1.30(3) . ?
N2 C39 1.37(3) . ?
N3 C40 1.27(3) . ?
N3 C41 1.32(3) . ?
N4 C47 1.34(3) . ?
N4 C44 1.31(3) . ?
N5 C46 1.28(3) . ?
N5 C45 1.33(3) . ?
N8 C54 1.32(3) . ?
N8 C57 1.36(3) . ?
N9 C56 1.19(3) . ?
N9 C55 1.39(3) . ?
N10 C59 1.33(3) . ?
N10 C62 1.35(3) . ?
N11 C61 1.30(3) . ?
N11 C60 1.37(3) . ?
N14 C72 1.31(3) . ?
N14 C69 1.35(3) . ?
N15 C70 1.36(4) . ?
N15 C71 1.34(3) . ?
C1 C2 1.50(4) . ?
C1 H1A 0.9700 . ?
C1 H1B 0.9700 . ?
C2 C3 1.57(4) . ?
C2 H2A 0.9700 . ?
C2 H2B 0.9700 . ?
C4 C5 1.57(3) . ?
C4 H4A 0.9700 . ?
C4 H4B 0.9700 . ?
C5 C6 1.46(4) . ?
C5 H5A 0.9700 . ?
C5 H5B 0.9700 . ?
C7 C8 1.44(4) . ?
C7 H7A 0.9700 . ?
C7 H7B 0.9700 . ?
C8 C9 1.50(4) . ?
C8 H8A 0.9700 . ?
C8 H8B 0.9700 . ?
C10 C11 1.52(4) . ?
C10 H10A 0.9700 . ?
C10 H10B 0.9700 . ?
C11 C12 1.44(4) . ?
C11 H11A 0.9700 . ?
C11 H11B 0.9700 . ?
C13 C14 1.57(4) . ?
C13 H13A 0.9700 . ?
C13 H13B 0.9700 . ?
C14 C15 1.51(4) . ?
C14 H14A 0.9700 . ?
C14 H14B 0.9700 . ?
C16 C17 1.49(4) . ?
C16 H16A 0.9700 . ?
C16 H16B 0.9700 . ?
C17 C18 1.46(4) . ?
C17 H17A 0.9700 . ?
C17 H17B 0.9700 . ?
C31 C32 1.47(3) . ?
C31 H31A 0.9700 . ?
C31 H31B 0.9700 . ?
C32 C33 1.49(4) . ?
C32 H32A 0.9700 . ?
C32 H32B 0.9700 . ?
C28 C29 1.50(4) . ?
C28 H28A 0.9700 . ?
C28 H28B 0.9700 . ?
C29 C30 1.46(4) . ?
C29 H29A 0.9700 . ?
C29 H29B 0.9700 . ?
C25 C26 1.56(4) . ?
C25 H25A 0.9700 . ?
C25 H25B 0.9700 . ?
C26 C27 1.52(4) . ?
C26 H26A 0.9700 . ?
C26 H26B 0.9700 . ?
C22 C23 1.47(3) . ?
C22 H22A 0.9700 . ?
C22 H22B 0.9700 . ?
C23 C24 1.51(4) . ?
C23 H23A 0.9700 . ?
C23 H23B 0.9700 . ?
C19 C20 1.42(3) . ?
C19 H19A 0.9700 . ?
C19 H19B 0.9700 . ?
C20 C21 1.55(4) . ?
C20 H20A 0.9700 . ?
C20 H20B 0.9700 . ?
C34 C35 1.53(3) . ?
C34 H34A 0.9700 . ?
C34 H34B 0.9700 . ?
C35 C36 1.47(4) . ?
C35 H35A 0.9700 . ?
C35 H35B 0.9700 . ?
C39 C40 1.36(4) . ?
C39 C43 1.488(12) . ?
C40 H40 0.9300 . ?
C41 C42 1.36(4) . ?
C41 H41 0.9300 . ?
C42 H42 0.9300 . ?
C44 C45 1.36(4) . ?
C44 C48 1.46(3) . ?
C45 H45 0.9300 . ?
C46 C47 1.44(4) . ?
C46 H46 0.9300 . ?
C47 H47 0.9300 . ?
C50 C49 1.3900 . ?
C50 N7 1.3900 . ?
C50 H50 0.9300 . ?
C49 N6 1.3900 . ?
C49 C53 1.52(3) . ?
N6 C52 1.3900 . ?
C52 C51 1.3900 . ?
C52 H52 0.9300 . ?
C51 N7 1.3900 . ?
C51 H51 0.9300 . ?
C54 C55 1.34(3) . ?
C54 C58 1.49(4) . ?
C55 H55 0.9300 . ?
C56 C57 1.44(4) . ?
C56 H56 0.9300 . ?
C57 H57 0.9300 . ?
C59 C60 1.31(3) . ?
C59 C63 1.488(12) . ?
C60 H60 0.9300 . ?
C61 C62 1.39(4) . ?
C61 H61 0.9300 . ?
C62 H62 0.9300 . ?
C65 N13 1.3900 . ?
C65 C64 1.3900 . ?
C65 H65 0.9300 . ?
N13 C66 1.3900 . ?
C66 C67 1.3900 . ?
C66 H66 0.9300 . ?
C67 N12 1.3900 . ?
C67 H67 0.9300 . ?
N12 C64 1.3900 . ?
C64 C68 1.42(3) . ?
C69 C70 1.44(4) . ?
C69 C73 1.474(12) . ?
C70 H70 0.9300 . ?
C72 C71 1.36(4) . ?
C72 H72 0.9300 . ?
C71 H71 0.9300 . ?
C38 C76 1.39(4) . ?
C37 N16 1.3900 . ?
C37 C76 1.3900 . ?
C37 H37 0.9300 . ?
N16 C74 1.3900 . ?
C74 C75 1.3900 . ?
C74 H74 0.9300 . ?
C75 N1 1.3900 . ?
C75 H75 0.9300 . ?
N1 C76 1.3900 . ?

loop_
_geom_torsion_atom_site_label_1
_geom_torsion_atom_site_label_2
_geom_torsion_atom_site_label_3
_geom_torsion_atom_site_label_4
_geom_torsion
_geom_torsion_site_symmetry_1
_geom_torsion_site_symmetry_2
_geom_torsion_site_symmetry_3
_geom_torsion_site_symmetry_4
_geom_torsion_publ_flag
O12 Ge6 O1 Ge1 -36.5(14) . . . . ?
O6 Ge6 O1 Ge1 -143.8(12) . . . . ?
C16 Ge6 O1 Ge1 106.8(14) . . . . ?
O12 Ge6 O1 Pr7 92.3(8) . . . . ?
O6 Ge6 O1 Pr7 -14.9(8) . . . . ?
C16 Ge6 O1 Pr7 -124.3(10) . . . . ?
O7 Ge1 O1 Ge6 28.8(13) . . . . ?
O2 Ge1 O1 Ge6 143.4(12) . . . . ?
C1 Ge1 O1 Ge6 -105.4(14) . . . . ?
O7 Ge1 O1 Pr7 -100.0(8) . . . . ?
O2 Ge1 O1 Pr7 14.6(8) . . . . ?
C1 Ge1 O1 Pr7 125.8(10) . . . . ?
O7 Ge1 O2 Ge2 -26.8(17) . . . . ?
O1 Ge1 O2 Ge2 -133.6(14) . . . . ?
C1 Ge1 O2 Ge2 113.1(15) . . . . ?
O7 Ge1 O2 Pr7 92.8(9) . . . . ?
O1 Ge1 O2 Pr7 -14.0(8) . . . . ?
C1 Ge1 O2 Pr7 -127.3(10) . . . . ?
O8 Ge2 O2 Ge1 18.6(16) . . . . ?
O3 Ge2 O2 Ge1 133.5(14) . . . . ?
C4 Ge2 O2 Ge1 -110.5(15) . . . . ?
Pr7 Ge2 O2 Ge1 120.7(17) . . . . ?
O8 Ge2 O2 Pr7 -102.1(8) . . . . ?
O3 Ge2 O2 Pr7 12.8(8) . . . . ?
C4 Ge2 O2 Pr7 128.8(9) . . . . ?
O8 Ge2 O3 Ge3 -36.1(15) . . . . ?
O2 Ge2 O3 Ge3 -142.6(13) . . . . ?
C4 Ge2 O3 Ge3 106.3(14) . . . . ?
Pr7 Ge2 O3 Ge3 -128.7(17) . . . . ?
O8 Ge2 O3 Pr7 92.6(8) . . . . ?
O2 Ge2 O3 Pr7 -13.9(8) . . . . ?
C4 Ge2 O3 Pr7 -125.0(10) . . . . ?
O9 Ge3 O3 Ge2 30.5(14) . . . . ?
O4 Ge3 O3 Ge2 144.5(13) . . . . ?
C7 Ge3 O3 Ge2 -101.6(15) . . . . ?
Pr7 Ge3 O3 Ge2 129.6(16) . . . . ?
O9 Ge3 O3 Pr7 -99.0(8) . . . . ?
O4 Ge3 O3 Pr7 14.9(8) . . . . ?
C7 Ge3 O3 Pr7 128.9(10) . . . . ?
O9 Ge3 O4 Ge4 -32.2(14) . . . . ?
O3 Ge3 O4 Ge4 -135.6(12) . . . . ?
C7 Ge3 O4 Ge4 117.5(14) . . . . ?
Pr7 Ge3 O4 Ge4 -121.2(14) . . . . ?
O9 Ge3 O4 Pr7 89.0(9) . . . . ?
O3 Ge3 O4 Pr7 -14.4(8) . . . . ?
C7 Ge3 O4 Pr7 -121.3(10) . . . . ?
O10 Ge4 O4 Ge3 20.1(13) . . . . ?
O5 Ge4 O4 Ge3 136.5(12) . . . . ?
C10 Ge4 O4 Ge3 -109.8(14) . . . . ?
Pr4 Ge4 O4 Ge3 44.3(15) . . . . ?
O10 Ge4 O4 Pr7 -101.0(8) . . . . ?
O5 Ge4 O4 Pr7 15.4(8) . . . . ?
C10 Ge4 O4 Pr7 129.1(10) . . . . ?
Pr4 Ge4 O4 Pr7 -76.8(9) . . . . ?
O10 Ge4 O5 Ge5 -34.8(16) . . . . ?
O4 Ge4 O5 Ge5 -139.6(13) . . . . ?
C10 Ge4 O5 Ge5 114.1(14) . . . . ?
Pr4 Ge4 O5 Ge5 -5.4(12) . . . . ?
O10 Ge4 O5 Pr7 89.3(9) . . . . ?
O4 Ge4 O5 Pr7 -15.6(8) . . . . ?
C10 Ge4 O5 Pr7 -121.9(10) . . . . ?
Pr4 Ge4 O5 Pr7 118.6(5) . . . . ?
O11 Ge5 O5 Ge4 26.4(14) . . . . ?
O6 Ge5 O5 Ge4 140.4(13) . . . . ?
C13 Ge5 O5 Ge4 -107.2(15) . . . . ?
O11 Ge5 O5 Pr7 -98.1(8) . . . . ?
O6 Ge5 O5 Pr7 16.0(8) . . . . ?
C13 Ge5 O5 Pr7 128.4(10) . . . . ?
O11 Ge5 O6 Ge6 -27.6(15) . . . . ?
O5 Ge5 O6 Ge6 -136.0(12) . . . . ?
C13 Ge5 O6 Ge6 113.9(14) . . . . ?
O11 Ge5 O6 Pr7 92.8(8) . . . . ?
O5 Ge5 O6 Pr7 -15.5(7) . . . . ?
C13 Ge5 O6 Pr7 -125.7(10) . . . . ?
O12 Ge6 O6 Ge5 20.5(14) . . . . ?
O1 Ge6 O6 Ge5 134.9(12) . . . . ?
C16 Ge6 O6 Ge5 -110.6(14) . . . . ?
O12 Ge6 O6 Pr7 -100.0(8) . . . . ?
O1 Ge6 O6 Pr7 14.4(7) . . . . ?
C16 Ge6 O6 Pr7 128.9(10) . . . . ?
O2 Ge1 O7 Pr6 -144.9(10) . . . . ?
O1 Ge1 O7 Pr6 -47.9(12) . . . . ?
C1 Ge1 O7 Pr6 80.6(15) . . . . ?
O2 Ge1 O7 Pr1 57.4(11) . . . . ?
O1 Ge1 O7 Pr1 154.4(8) . . . . ?
C1 Ge1 O7 Pr1 -77.1(13) . . . . ?
O3 Ge2 O8 Pr2 55.8(11) . . . . ?
O2 Ge2 O8 Pr2 153.1(9) . . . . ?
C4 Ge2 O8 Pr2 -84.5(12) . . . . ?
Pr7 Ge2 O8 Pr2 102.5(8) . . . . ?
O3 Ge2 O8 Pr1 -144.7(10) . . . . ?
O2 Ge2 O8 Pr1 -47.4(12) . . . . ?
C4 Ge2 O8 Pr1 75.0(13) . . . . ?
Pr7 Ge2 O8 Pr1 -98.0(10) . . . . ?
O4 Ge3 O9 Pr2 -148.8(10) . . . . ?
O3 Ge3 O9 Pr2 -53.8(11) . . . . ?
C7 Ge3 O9 Pr2 65.7(15) . . . . ?
Pr7 Ge3 O9 Pr2 -99.9(9) . . . . ?
O4 Ge3 O9 Pr3 64.4(10) . . . . ?
O3 Ge3 O9 Pr3 159.4(8) . . . . ?
C7 Ge3 O9 Pr3 -81.1(13) . . . . ?
Pr7 Ge3 O9 Pr3 113.3(6) . . . . ?
O5 Ge4 O10 Pr4 54.7(11) . . . . ?
O4 Ge4 O10 Pr4 150.8(8) . . . . ?
C10 Ge4 O10 Pr4 -90.8(12) . . . . ?
O5 Ge4 O10 Pr3 -147.0(11) . . . . ?
O4 Ge4 O10 Pr3 -51.0(12) . . . . ?
C10 Ge4 O10 Pr3 67.5(16) . . . . ?
Pr4 Ge4 O10 Pr3 158.3(17) . . . . ?
O6 Ge5 O11 Pr4 -144.5(10) . . . . ?
O5 Ge5 O11 Pr4 -46.4(13) . . . . ?
C13 Ge5 O11 Pr4 79.1(14) . . . . ?
O6 Ge5 O11 Pr5 59.8(11) . . . . ?
O5 Ge5 O11 Pr5 157.9(9) . . . . ?
C13 Ge5 O11 Pr5 -76.7(13) . . . . ?
O1 Ge6 O12 Pr6 55.7(10) . . . . ?
O6 Ge6 O12 Pr6 152.9(8) . . . . ?
C16 Ge6 O12 Pr6 -84.4(13) . . . . ?
O1 Ge6 O12 Pr5 -148.7(9) . . . . ?
O6 Ge6 O12 Pr5 -51.5(11) . . . . ?
C16 Ge6 O12 Pr5 71.3(14) . . . . ?
O31 Ge7 O25 Ge8 25.7(15) . . . . ?
O26 Ge7 O25 Ge8 138.3(13) . . . . ?
C19 Ge7 O25 Ge8 -106.9(14) . . . . ?
Pr8 Ge7 O25 Ge8 123.1(15) . . . . ?
O31 Ge7 O25 Pr8 -97.5(8) . . . . ?
O26 Ge7 O25 Pr8 15.1(7) . . . . ?
C19 Ge7 O25 Pr8 130.0(10) . . . . ?
O36 Ge8 O25 Ge7 -20.5(15) . . . . ?
O30 Ge8 O25 Ge7 -137.2(13) . . . . ?
C22 Ge8 O25 Ge7 107.1(14) . . . . ?
O36 Ge8 O25 Pr8 102.5(8) . . . . ?
O30 Ge8 O25 Pr8 -14.2(8) . . . . ?
C22 Ge8 O25 Pr8 -129.9(9) . . . . ?
O31 Ge7 O26 Ge12 -27.7(13) . . . . ?
O25 Ge7 O26 Ge12 -141.4(12) . . . . ?
C19 Ge7 O26 Ge12 104.5(14) . . . . ?
Pr8 Ge7 O26 Ge12 -126.1(15) . . . . ?
O31 Ge7 O26 Pr8 98.4(7) . . . . ?
O25 Ge7 O26 Pr8 -15.3(7) . . . . ?
C19 Ge7 O26 Pr8 -129.4(9) . . . . ?
O32 Ge12 O26 Ge7 33.7(14) . . . . ?
O27 Ge12 O26 Ge7 141.0(12) . . . . ?
C34 Ge12 O26 Ge7 -107.1(14) . . . . ?
O32 Ge12 O26 Pr8 -91.9(8) . . . . ?
O27 Ge12 O26 Pr8 15.4(7) . . . . ?
C34 Ge12 O26 Pr8 127.3(10) . . . . ?
O33 Ge11 O27 Ge12 30.4(14) . . . . ?
O28 Ge11 O27 Ge12 137.2(12) . . . . ?
C31 Ge11 O27 Ge12 -112.6(13) . . . . ?
Pr8 Ge11 O27 Ge12 121.3(14) . . . . ?
O33 Ge11 O27 Pr8 -91.0(8) . . . . ?
O28 Ge11 O27 Pr8 15.8(8) . . . . ?
C31 Ge11 O27 Pr8 126.0(9) . . . . ?
O32 Ge12 O27 Ge11 -24.1(13) . . . . ?
O26 Ge12 O27 Ge11 -136.4(12) . . . . ?
C34 Ge12 O27 Ge11 108.7(14) . . . . ?
O32 Ge12 O27 Pr8 97.1(8) . . . . ?
O26 Ge12 O27 Pr8 -15.1(7) . . . . ?
C34 Ge12 O27 Pr8 -130.0(10) . . . . ?
O34 Ge10 O28 Ge11 35.1(15) . . . . ?
O29 Ge10 O28 Ge11 141.5(13) . . . . ?
C28 Ge10 O28 Ge11 -110.0(14) . . . . ?
Pr8 Ge10 O28 Ge11 126.8(16) . . . . ?
O34 Ge10 O28 Pr8 -91.7(8) . . . . ?
O29 Ge10 O28 Pr8 14.6(8) . . . . ?
C28 Ge10 O28 Pr8 123.2(10) . . . . ?
O33 Ge11 O28 Ge10 -26.9(14) . . . . ?
O27 Ge11 O28 Ge10 -143.3(13) . . . . ?
C31 Ge11 O28 Ge10 104.9(14) . . . . ?
Pr8 Ge11 O28 Ge10 -126.9(16) . . . . ?
O33 Ge11 O28 Pr8 100.0(8) . . . . ?
O27 Ge11 O28 Pr8 -16.4(8) . . . . ?
C31 Ge11 O28 Pr8 -128.2(10) . . . . ?
O35 Ge9 O29 Ge10 33.8(14) . . . . ?
O30 Ge9 O29 Ge10 138.2(11) . . . . ?
C25 Ge9 O29 Ge10 -112.0(13) . . . . ?
O41 Ge9 O29 Ge10 -42.3(11) . . . . ?
O35 Ge9 O29 Pr8 -88.9(9) . . . . ?
O30 Ge9 O29 Pr8 15.5(8) . . . . ?
C25 Ge9 O29 Pr8 125.4(10) . . . . ?
O41 Ge9 O29 Pr8 -165.0(8) . . . . ?
O34 Ge10 O29 Ge9 -24.1(13) . . . . ?
O28 Ge10 O29 Ge9 -138.7(12) . . . . ?
C28 Ge10 O29 Ge9 105.9(14) . . . . ?
Pr8 Ge10 O29 Ge9 -124.5(14) . . . . ?
O34 Ge10 O29 Pr8 100.3(8) . . . . ?
O28 Ge10 O29 Pr8 -14.3(8) . . . . ?
C28 Ge10 O29 Pr8 -129.6(10) . . . . ?
O36 Ge8 O30 Ge9 29.3(15) . . . . ?
O25 Ge8 O30 Ge9 137.2(12) . . . . ?
C22 Ge8 O30 Ge9 -115.2(13) . . . . ?
O36 Ge8 O30 Pr8 -93.7(8) . . . . ?
O25 Ge8 O30 Pr8 14.2(8) . . . . ?
C22 Ge8 O30 Pr8 121.8(9) . . . . ?
O35 Ge9 O30 Ge8 -23.2(14) . . . . ?
O29 Ge9 O30 Ge8 -139.1(13) . . . . ?
C25 Ge9 O30 Ge8 102.8(14) . . . . ?
O35 Ge9 O30 Pr8 101.1(8) . . . . ?
O29 Ge9 O30 Pr8 -14.8(7) . . . . ?
C25 Ge9 O30 Pr8 -132.9(10) . . . . ?
O26 Ge7 O31 Pr6 44.5(11) . . . . ?
O25 Ge7 O31 Pr6 143.8(9) . . . . ?
C19 Ge7 O31 Pr6 -85.9(12) . . . . ?
Pr8 Ge7 O31 Pr6 93.7(8) . . . . ?
O26 Ge7 O31 Pr1 -152.9(8) . . . . ?
O25 Ge7 O31 Pr1 -53.5(11) . . . . ?
C19 Ge7 O31 Pr1 76.8(12) . . . . ?
Pr8 Ge7 O31 Pr1 -103.6(8) . . . . ?
O26 Ge12 O32 Pr6 -54.5(10) . . . . ?
O27 Ge12 O32 Pr6 -149.5(8) . . . . ?
C34 Ge12 O32 Pr6 83.3(13) . . . . ?
O26 Ge12 O32 Pr5 149.8(9) . . . . ?
O27 Ge12 O32 Pr5 54.8(11) . . . . ?
C34 Ge12 O32 Pr5 -72.4(14) . . . . ?
O27 Ge11 O33 Pr4 144.0(10) . . . . ?
O28 Ge11 O33 Pr4 47.9(12) . . . . ?
C31 Ge11 O33 Pr4 -76.9(14) . . . . ?
Pr8 Ge11 O33 Pr4 94.5(10) . . . . ?
O27 Ge11 O33 Pr5 -60.0(11) . . . . ?
O28 Ge11 O33 Pr5 -156.1(8) . . . . ?
C31 Ge11 O33 Pr5 79.1(12) . . . . ?
Pr8 Ge11 O33 Pr5 -109.5(7) . . . . ?
O28 Ge10 O34 Pr4 -56.2(11) . . . . ?
O29 Ge10 O34 Pr4 -152.0(8) . . . . ?
C28 Ge10 O34 Pr4 86.4(12) . . . . ?
Pr8 Ge10 O34 Pr4 -103.9(7) . . . . ?
O28 Ge10 O34 Pr3 150.6(10) . . . . ?
O29 Ge10 O34 Pr3 54.8(12) . . . . ?
C28 Ge10 O34 Pr3 -66.8(14) . . . . ?
Pr8 Ge10 O34 Pr3 102.9(9) . . . . ?
O29 Ge9 O35 Pr2 144.2(10) . . . . ?
O30 Ge9 O35 Pr2 48.6(12) . . . . ?
C25 Ge9 O35 Pr2 -70.6(14) . . . . ?
O41 Ge9 O35 Pr2 -138.9(11) . . . . ?
O29 Ge9 O35 Pr3 -62.7(10) . . . . ?
O30 Ge9 O35 Pr3 -158.2(8) . . . . ?
C25 Ge9 O35 Pr3 82.6(12) . . . . ?
O41 Ge9 O35 Pr3 14.3(7) . . . . ?
O30 Ge8 O36 Pr1 146.5(10) . . . . ?
O25 Ge8 O36 Pr1 48.4(13) . . . . ?
C22 Ge8 O36 Pr1 -70.8(14) . . . . ?
O30 Ge8 O36 Pr2 -49.6(11) . . . . ?
O25 Ge8 O36 Pr2 -147.7(9) . . . . ?
C22 Ge8 O36 Pr2 93.2(11) . . . . ?
O7 Ge1 C1 C2 95(2) . . . . ?
O2 Ge1 C1 C2 -41(2) . . . . ?
O1 Ge1 C1 C2 -139.4(18) . . . . ?
Ge1 C1 C2 C3 -55(3) . . . . ?
Pr1 O13 C3 O14 45(5) . . . . ?
Pr1 O13 C3 C2 -137(3) . . . . ?
C1 C2 C3 O14 -144(3) . . . . ?
C1 C2 C3 O13 38(3) . . . . ?
Ge2 C4 C5 C6 -45(3) . . . . ?
Pr10 O16 C6 O15 -46(3) . . . . ?
Pr10 O16 C6 C5 142(2) . . . . ?
Pr2 O15 C6 O16 58(3) . . . . ?
Pr2 O15 C6 C5 -129(2) . . . . ?
C4 C5 C6 O16 -139(2) . . . . ?
C4 C5 C6 O15 48(3) . . . . ?
Ge3 C7 C8 C9 -39(3) . . . . ?
Pr3 O17 C9 O18 41(5) . . . . ?
Pr3 O17 C9 C8 -133(3) . . . . ?
C7 C8 C9 O17 29(4) . . . . ?
C7 C8 C9 O18 -145(3) . . . . ?
Ge4 C10 C11 C12 9(3) . . . . ?
Pr4 O19 C12 O20 57(3) . . . . ?
Pr4 O19 C12 C11 -111(3) . . . . ?
Pr11 O20 C12 O19 -46(4) . . . . ?
Pr11 O20 C12 C11 121(2) . . . . ?
C10 C11 C12 O19 -3(4) . . . . ?
C10 C11 C12 O20 -172(3) . . . . ?
Ge5 C13 C14 C15 -40(3) . . . . ?
Pr5 O21 C15 O22 55(7) . . . . ?
Pr5 O21 C15 C14 -130(4) . . . . ?
C13 C14 C15 O21 15(4) . . . . ?
C13 C14 C15 O22 -170(3) . . . . ?
O12 Ge6 C16 C17 90(2) . . . . ?
O1 Ge6 C16 C17 -50(2) . . . . ?
O6 Ge6 C16 C17 -148.4(19) . . . . ?
Ge6 C16 C17 C18 -43(3) . . . . ?
Pr9 O24 C18 O23 -31(4) . . . . ?
Pr9 O24 C18 C17 151(2) . . . . ?
Pr6 O23 C18 O24 58(4) . . . . ?
Pr6 O23 C18 C17 -123(2) . . . . ?
C16 C17 C18 O24 -139(3) . . . . ?
C16 C17 C18 O23 42(4) . . . . ?
Ge11 C31 C32 C33 36(3) . . . . ?
Pr5 O45 C33 O46 -48(4) . . . . ?
Pr5 O45 C33 C32 128(2) . . . . ?
C31 C32 C33 O46 145(3) . . . . ?
C31 C32 C33 O45 -31(3) . . . . ?
Ge10 C28 C29 C30 36(3) . . . . ?
Pr11 O44 C30 O43 28(4) . . . . ?
Pr11 O44 C30 C29 -154.3(19) . . . . ?
Pr4 O43 C30 O44 -53(4) . . . . ?
Pr4 O43 C30 C29 129(2) . . . . ?
C28 C29 C30 O44 146(3) . . . . ?
C28 C29 C30 O43 -36(3) . . . . ?
Ge9 C25 C26 C27 43(3) . . . . ?
Ge9 O41 C27 O42 -174(3) . . . . ?
Pr3 O41 C27 O42 -37(5) . . . . ?
Ge9 O41 C27 C26 -2(3) . . . . ?
Pr3 O41 C27 C26 135(2) . . . . ?
C25 C26 C27 O42 150(3) . . . . ?
C25 C26 C27 O41 -23(4) . . . . ?
Ge8 C22 C23 C24 37(3) . . . . ?
Pr10 O40 C24 O39 18(4) . . . . ?
Pr10 O40 C24 C23 -171.1(17) . . . . ?
Pr2 O39 C24 O40 -55(4) . . . . ?
Pr2 O39 C24 C23 133.9(19) . . . . ?
C22 C23 C24 O40 141(3) . . . . ?
C22 C23 C24 O39 -47(3) . . . . ?
Ge7 C19 C20 C21 62(3) . . . . ?
Pr1 O37 C21 O38 -74(5) . . . . ?
Pr1 O37 C21 C20 117(3) . . . . ?
Pr11 O38 C21 O37 -9(6) 4_454 . . . ?
Pr11 O38 C21 C20 160(2) 4_454 . . . ?
C19 C20 C21 O37 -53(3) . . . . ?
C19 C20 C21 O38 137(3) . . . . ?
O32 Ge12 C34 C35 -86(2) . . . . ?
O26 Ge12 C34 C35 51(2) . . . . ?
O27 Ge12 C34 C35 148.6(19) . . . . ?
Ge12 C34 C35 C36 39(3) . . . . ?
Pr9 O48 C36 O47 35(4) . . . . ?
Pr9 O48 C36 C35 -151(2) . . . . ?
Pr6 O47 C36 O48 -57(4) . . . . ?
Pr6 O47 C36 C35 129(2) . . . . ?
C34 C35 C36 O48 145(2) . . . . ?
C34 C35 C36 O47 -41(3) . . . . ?
C42 N2 C39 C40 -7(4) . . . . ?
Pr9 N2 C39 C40 178.4(19) . . . . ?
C42 N2 C39 C43 178(2) . . . . ?
Pr9 N2 C39 C43 3(3) . . . . ?
C41 N3 C40 C39 -2(4) . . . . ?
N2 C39 C40 N3 1(5) . . . . ?
C43 C39 C40 N3 175(3) . . . . ?
C40 N3 C41 C42 9(4) . . . . ?
C39 N2 C42 C41 14(4) . . . . ?
Pr9 N2 C42 C41 -172(2) . . . . ?
N3 C41 C42 N2 -16(5) . . . . ?
Pr1 O51 C43 O52 37(4) . . . . ?
Pr1 O51 C43 C39 -135(2) . . . . ?
Pr9 O52 C43 O51 170.2(19) . . . . ?
Pr6 O52 C43 O51 -37(4) . . . . ?
Pr9 O52 C43 C39 -18(3) . . . . ?
Pr6 O52 C43 C39 135.0(18) . . . . ?
N2 C39 C43 O51 -180(2) . . . . ?
C40 C39 C43 O51 6(4) . . . . ?
N2 C39 C43 O52 8(4) . . . . ?
C40 C39 C43 O52 -167(3) . . . . ?
C47 N4 C44 C45 3(4) . . . . ?
Pr9 N4 C44 C45 -163(2) . . . . ?
C47 N4 C44 C48 180(2) . . . . ?
Pr9 N4 C44 C48 14(3) . . . . ?
C46 N5 C45 C44 -3(4) . . . . ?
N4 C44 C45 N5 -2(5) . . . . ?
C48 C44 C45 N5 -179(3) . . . . ?
C45 N5 C46 C47 6(4) . . . . ?
C44 N4 C47 C46 1(4) . . . . ?
Pr9 N4 C47 C46 165(2) . . . . ?
N5 C46 C47 N4 -5(4) . . . . ?
Pr5 O54 C48 O53 -19(5) . . . . ?
Pr5 O54 C48 C44 158(2) . . . . ?
Pr9 O53 C48 O54 -177.4(17) . . . . ?
Pr6 O53 C48 O54 23(3) . . . . ?
Pr9 O53 C48 C44 5(3) . . . . ?
Pr6 O53 C48 C44 -155.0(18) . . . . ?
N4 C44 C48 O54 169(2) . . . . ?
C45 C44 C48 O54 -13(4) . . . . ?
N4 C44 C48 O53 -13(4) . . . . ?
C45 C44 C48 O53 165(3) . . . . ?
N7 C50 C49 N6 0.0 . . . . ?
N7 C50 C49 C53 173(2) . . . . ?
C50 C49 N6 C52 0.0 . . . . ?
C53 C49 N6 C52 -174(2) . . . . ?
C50 C49 N6 Pr9 -173.2(11) . . . . ?
C53 C49 N6 Pr9 13.1(18) . . . . ?
C49 N6 C52 C51 0.0 . . . . ?
Pr9 N6 C52 C51 172.4(12) . . . . ?
N6 C52 C51 N7 0.0 . . . . ?
C52 C51 N7 C50 0.0 . . . . ?
C49 C50 N7 C51 0.0 . . . . ?
Pr9 O55 C53 O56 173(2) . . . . ?
Pr9 O55 C53 C49 -6(4) . . . . ?
Pr10 O56 C53 O55 56(7) 1_545 . . . ?
Pr10 O56 C53 C49 -125(4) 1_545 . . . ?
C50 C49 C53 O55 -179.9(19) . . . . ?
N6 C49 C53 O55 -7(3) . . . . ?
C50 C49 C53 O56 1(3) . . . . ?
N6 C49 C53 O56 174(2) . . . . ?
C57 N8 C54 C55 1(4) . . . . ?
Pr10 N8 C54 C55 -172(2) . . . . ?
C57 N8 C54 C58 179(2) . . . . ?
Pr10 N8 C54 C58 7(3) . . . . ?
N8 C54 C55 N9 0(4) . . . . ?
C58 C54 C55 N9 -179(2) . . . . ?
C56 N9 C55 C54 -1(4) . . . . ?
C55 N9 C56 C57 2(4) . . . . ?
C54 N8 C57 C56 0(4) . . . . ?
Pr10 N8 C57 C56 172.1(17) . . . . ?
N9 C56 C57 N8 -2(4) . . . . ?
Pr10 O58 C58 O57 -160.7(18) . . . . ?
Pr2 O58 C58 O57 27(4) . . . . ?
Pr10 O58 C58 C54 20(3) . . . . ?
Pr2 O58 C58 C54 -151.9(16) . . . . ?
Pr1 O57 C58 O58 -33(4) . . . . ?
Pr1 O57 C58 C54 146.4(18) . . . . ?
N8 C54 C58 O58 -17(3) . . . . ?
C55 C54 C58 O58 162(2) . . . . ?
N8 C54 C58 O57 164(2) . . . . ?
C55 C54 C58 O57 -17(4) . . . . ?
C62 N10 C59 C60 -4(4) . . . . ?
Pr10 N10 C59 C60 175(2) . . . . ?
C62 N10 C59 C63 173(2) . . . . ?
Pr10 N10 C59 C63 -9(3) . . . . ?
N10 C59 C60 N11 -1(5) . . . . ?
C63 C59 C60 N11 -177(3) . . . . ?
C61 N11 C60 C59 8(4) . . . . ?
C60 N11 C61 C62 -12(4) . . . . ?
C59 N10 C62 C61 0(4) . . . . ?
Pr10 N10 C62 C61 -178.7(19) . . . . ?
N11 C61 C62 N10 9(4) . . . . ?
Pr10 O59 C63 O60 -170.9(17) . . . . ?
Pr2 O59 C63 O60 -29(3) . . . . ?
Pr10 O59 C63 C59 7(4) . . . . ?
Pr2 O59 C63 C59 148(2) . . . . ?
Pr3 O60 C63 O59 15(6) . . . . ?
Pr3 O60 C63 C59 -163(3) . . . . ?
C60 C59 C63 O59 179(3) . . . . ?
N10 C59 C63 O59 2(4) . . . . ?
C60 C59 C63 O60 -3(4) . . . . ?
N10 C59 C63 O60 -180(2) . . . . ?
C64 C65 N13 C66 0.0 . . . . ?
C65 N13 C66 C67 0.0 . . . . ?
N13 C66 C67 N12 0.0 . . . . ?
C66 C67 N12 C64 0.0 . . . . ?
C66 C67 N12 Pr11 -162.4(12) . . . . ?
C67 N12 C64 C65 0.0 . . . . ?
Pr11 N12 C64 C65 163.9(11) . . . . ?
C67 N12 C64 C68 175(2) . . . . ?
Pr11 N12 C64 C68 -21(2) . . . . ?
N13 C65 C64 N12 0.0 . . . . ?
N13 C65 C64 C68 -174(2) . . . . ?
Pr3 O62 C68 O61 12(6) . . . . ?
Pr3 O62 C68 C64 -163(2) . . . . ?
Pr11 O61 C68 O62 -178(2) . . . . ?
Pr4 O61 C68 O62 -21(4) . . . . ?
Pr11 O61 C68 C64 -3(4) . . . . ?
Pr4 O61 C68 C64 154.0(17) . . . . ?
N12 C64 C68 O62 -168(2) . . . . ?
C65 C64 C68 O62 7(4) . . . . ?
N12 C64 C68 O61 17(3) . . . . ?
C65 C64 C68 O61 -168.4(18) . . . . ?
C72 N14 C69 C70 -6(4) . . . . ?
Pr11 N14 C69 C70 164.7(19) . . . . ?
C72 N14 C69 C73 171(2) . . . . ?
Pr11 N14 C69 C73 -18(3) . . . . ?
C71 N15 C70 C69 3(4) . . . . ?
N14 C69 C70 N15 -1(4) . . . . ?
C73 C69 C70 N15 -178(2) . . . . ?
C69 N14 C72 C71 10(4) . . . . ?
Pr11 N14 C72 C71 -159.1(19) . . . . ?
C70 N15 C71 C72 2(4) . . . . ?
N14 C72 C71 N15 -9(5) . . . . ?
Pr5 O64 C73 O63 -36(4) . . . . ?
Pr5 O64 C73 C69 143(2) . . . . ?
Pr11 O63 C73 O64 -172.3(18) . . . . ?
Pr4 O63 C73 O64 40(3) . . . . ?
Pr11 O63 C73 C69 9(3) . . . . ?
Pr4 O63 C73 C69 -139.4(18) . . . . ?
N14 C69 C73 O64 -171(2) . . . . ?
C70 C69 C73 O64 6(4) . . . . ?
N14 C69 C73 O63 8(4) . . . . ?
C70 C69 C73 O63 -175(2) . . . . ?
Pr7 O49 C38 O50 177(3) . . . . ?
Pr7 O49 C38 C76 -22(5) . . . . ?
C76 C37 N16 C74 0.0 . . . . ?
C37 N16 C74 C75 0.0 . . . . ?
N16 C74 C75 N1 0.0 . . . . ?
C74 C75 N1 C76 0.0 . . . . ?
C74 C75 N1 Pr7 174.3(15) . . . . ?
C75 N1 C76 C37 0.0 . . . . ?
Pr7 N1 C76 C37 -174.9(14) . . . . ?
C75 N1 C76 C38 171(3) . . . . ?
Pr7 N1 C76 C38 -4(3) . . . . ?
N16 C37 C76 N1 0.0 . . . . ?
N16 C37 C76 C38 -171(3) . . . . ?
O49 C38 C76 N1 16(5) . . . . ?
O50 C38 C76 N1 178(3) . . . . ?
O49 C38 C76 C37 -173(3) . . . . ?
O50 C38 C76 C37 -11(5) . . . . ?
